data_1546248
loop_
_publ_author_name
'Kelly, Rory P.'
'Falcone, Marta'
'Lamsfus, Carlos Alvarez'
'Scopelliti, Rosario'
'Maron, Laurent'
'Meyer, Karsten'
'Mazzanti, Marinella'

_publ_section_title
;
 Metathesis of a UV imido complex: a route to a terminal UV sulfide
;
_journal_name_full 'Chem. Sci.'
_journal_paper_doi 10.1039/C7SC01111C
_journal_year 2017
_chemical_formula_moiety 'C48 H108 O16 S Si4 U, C18 H36 K N2 O6, C7 H8'
_chemical_formula_sum 'C73 H152 K N2 O22 S Si4 U'
_chemical_formula_weight 1831.51
_space_group_crystal_system triclinic
_space_group_IT_number 2
_space_group_name_Hall '-P 1'
_space_group_name_H-M_alt 'P -1'
_symmetry_space_group_name_Hall '-P 1'
_symmetry_space_group_name_H-M 'P -1'
_atom_sites_solution_hydrogens geom
_atom_sites_solution_primary direct
_atom_sites_solution_secondary difmap
_audit_creation_method SHELXL-2016/6
_audit_update_record
;
2017-02-28 deposited with the CCDC.
2017-05-26 downloaded from the CCDC.
;
_cell_angle_alpha 82.352(3)
_cell_angle_beta 84.245(3)
_cell_angle_gamma 78.583(3)
_cell_formula_units_Z 4
_cell_length_a 14.4445(4)
_cell_length_b 14.4565(6)
_cell_length_c 47.0418(18)
_cell_measurement_reflns_used 12905
_cell_measurement_temperature 100.01(10)
_cell_measurement_theta_max 75.4490
_cell_measurement_theta_min 3.1450
_cell_volume 9515.4(6)
_computing_cell_refinement 'CrysAlisPro 1.171.38.43 (Rigaku OD, 2015)'
_computing_data_collection 'CrysAlisPro 1.171.38.43 (Rigaku OD, 2015)'
_computing_data_reduction 'CrysAlisPro 1.171.38.43 (Rigaku OD, 2015)'
_computing_molecular_graphics 'Olex2 (Dolomanov et al., 2009)'
_computing_publication_material 'CIFTAB (Sheldrick, 2016)'
_computing_structure_refinement 'SHELXL-2016/6 (Sheldrick, 2016)'
_computing_structure_solution 'ShelXT (Sheldrick, 2015)'
_diffrn_ambient_environment N~2~
_diffrn_ambient_temperature 100.01(10)
_diffrn_detector 'CCD plate'
_diffrn_detector_area_resol_mean 10.5633
_diffrn_detector_type AtlasS2
_diffrn_measured_fraction_theta_full 0.982
_diffrn_measured_fraction_theta_max 0.952
_diffrn_measurement_details
;
List of Runs (angles in degrees, time in seconds):

  # Type    Start    End  Width  t~exp~   \w     \q     \k     \f   Frames
#--------------------------------------------------------------------------
  1  \w    -44.00 -16.00   1.00    2.00    --  -40.41 -57.00 120.00   28
  2  \w    -65.00  28.00   1.00    2.00    --  -40.41  38.00 150.00   93
  3  \w     38.00  72.00   1.00    2.00    --   40.41 -99.00 120.00   34
  4  \w     39.00  66.00   1.00    8.00    --  111.85-125.00  60.00   27
  5  \w     69.00 108.00   1.00    8.00    --  111.85 -94.00  30.00   39
  6  \w     98.00 144.00   1.00    8.00    --  111.85 -77.00   0.00   46
  7  \w     93.00 120.00   1.00    8.00    --  111.85-125.00  60.00   27
  8  \w     57.00 108.00   1.00    8.00    --  111.85 -94.00 -90.00   51
  9  \w     91.00 121.00   1.00    8.00    --  111.85-125.00-150.00   30
 10  \w     49.00  76.00   1.00    8.00    --  111.85-125.00-150.00   27
 11  \w     41.00 127.00   1.00    8.00    --  111.85 -61.00 -60.00   86
 12  \w     89.00 173.00   1.00    8.00    --  111.85  30.00  60.00   84
 13  \w    106.00 176.00   1.00    8.00    --  111.85 125.00 -30.00   70
 14  \w    139.00 177.00   1.00    8.00    --  111.85  77.00-150.00   38
 15  \w    119.00 178.00   1.00    8.00    --  111.85 125.00 -90.00   59
 16  \w     59.00 140.00   1.00    8.00    --  111.85 -30.00-150.00   81
 17  \w     40.00 160.00   1.00    8.00    --  111.85 -15.00  30.00  120
 18  \w     40.00 114.00   1.00    8.00    --  111.85 -45.00-180.00   74
 19  \w     28.00 115.00   1.00    2.00    --   40.41  38.00-120.00   87
 20  \w    -95.00  -5.00   1.00    2.00    --  -40.41 125.00-120.00   90
 21  \w   -114.00 -12.00   1.00    2.00    --  -40.41 -77.00   0.00  102
;
_diffrn_measurement_device 'four-circle diffractometer'
_diffrn_measurement_device_type 'SuperNova, Dual, Cu at zero, AtlasS2'
_diffrn_measurement_method '\w scans'
_diffrn_radiation_monochromator mirror
_diffrn_radiation_probe x-ray
_diffrn_radiation_type 'Cu K\a'
_diffrn_radiation_wavelength 1.54184
_diffrn_reflns_av_R_equivalents 0.0811
_diffrn_reflns_av_unetI/netI 0.0375
_diffrn_reflns_Laue_measured_fraction_full 0.982
_diffrn_reflns_Laue_measured_fraction_max 0.952
_diffrn_reflns_limit_h_max 18
_diffrn_reflns_limit_h_min -17
_diffrn_reflns_limit_k_max 17
_diffrn_reflns_limit_k_min -18
_diffrn_reflns_limit_l_max 59
_diffrn_reflns_limit_l_min -59
_diffrn_reflns_number 37472
_diffrn_reflns_point_group_measured_fraction_full 0.982
_diffrn_reflns_point_group_measured_fraction_max 0.952
_diffrn_reflns_theta_full 67.684
_diffrn_reflns_theta_max 76.401
_diffrn_reflns_theta_min 2.852
_diffrn_source 'micro-focus sealed X-ray tube'
_diffrn_source_type 'SuperNova (Cu) X-ray Source'
_exptl_absorpt_coefficient_mu 6.387
_exptl_absorpt_correction_T_max 1.000
_exptl_absorpt_correction_T_min 0.401
_exptl_absorpt_correction_type gaussian
_exptl_absorpt_process_details
;
CrysAlisPro 1.171.38.43 (Rigaku Oxford Diffraction, 2015)
Numerical absorption correction based on gaussian integration over
a multifaceted crystal model.
Empirical absorption correction using spherical harmonics,
implemented in SCALE3 ABSPACK scaling algorithm.
;
_exptl_crystal_colour 'clear dark brown'
_exptl_crystal_density_diffrn 1.278
_exptl_crystal_description plate
_exptl_crystal_F_000 3852
_exptl_crystal_size_max 0.264
_exptl_crystal_size_mid 0.111
_exptl_crystal_size_min 0.052
_refine_diff_density_max 4.635
_refine_diff_density_min -4.135
_refine_diff_density_rms 0.209
_refine_ls_extinction_method none
_refine_ls_goodness_of_fit_ref 1.093
_refine_ls_hydrogen_treatment constr
_refine_ls_matrix_type full
_refine_ls_number_parameters 1973
_refine_ls_number_reflns 37472
_refine_ls_number_restraints 978
_refine_ls_restrained_S_all 1.080
_refine_ls_R_factor_all 0.0931
_refine_ls_R_factor_gt 0.0906
_refine_ls_shift/su_max 0.002
_refine_ls_shift/su_mean 0.000
_refine_ls_structure_factor_coef Fsqd
_refine_ls_weighting_details 'w=1/[\s^2^(Fo^2^)+(0.0799P)^2^+213.4700P] where P=(Fo^2^+2Fc^2^)/3'
_refine_ls_weighting_scheme calc
_refine_ls_wR_factor_gt 0.2307
_refine_ls_wR_factor_ref 0.2320
_reflns_Friedel_coverage 0.000
_reflns_number_gt 35377
_reflns_number_total 37472
_reflns_threshold_expression 'I > 2\s(I)'
_cod_data_source_file c7sc01111c2.cif
_cod_data_source_block shelx
_cod_database_code 1546248
_shelx_shelxl_version_number 2016/6
_shelx_space_group_comment
;
The symmetry employed for this shelxl refinement is uniquely defined
by the following loop, which should always be used as a source of
symmetry information in preference to the above space-group names.
They are only intended as comments.
;

loop_
_space_group_symop_operation_xyz
'x, y, z'
'-x, -y, -z'

loop_
_atom_site_label
_atom_site_type_symbol
_atom_site_fract_x
_atom_site_fract_y
_atom_site_fract_z
_atom_site_U_iso_or_equiv
_atom_site_adp_type
_atom_site_occupancy
_atom_site_site_symmetry_order
_atom_site_calc_flag
_atom_site_refinement_flags_posn
_atom_site_refinement_flags_adp
_atom_site_refinement_flags_occupancy
_atom_site_disorder_assembly
_atom_site_disorder_group
U1 U 0.71345(3) -0.00873(3) 0.86424(2) 0.02637(11) Uani 1 1 d . . . . .
U2 U 0.53962(3) 0.77158(3) 0.63730(2) 0.02831(12) Uani 1 1 d . . . . .
S1 S 0.8135(3) -0.1597(3) 0.86208(9) 0.0429(9) Uani 1 1 d . . . . .
S2 S 0.6910(3) 0.6674(4) 0.63695(9) 0.0474(10) Uani 1 1 d . . . . .
Si1 Si 0.7757(3) -0.0412(3) 0.93966(7) 0.0269(7) Uani 1 1 d . . . . .
Si2 Si 0.5923(3) 0.2406(3) 0.86603(8) 0.0280(7) Uani 1 1 d . . . . .
Si3 Si 0.8573(3) 0.0215(3) 0.80064(8) 0.0319(8) Uani 1 1 d . . . . .
Si4 Si 0.4880(3) -0.0979(3) 0.86094(8) 0.0266(7) Uani 1 1 d . . . . .
Si5 Si 0.5206(3) 0.6207(3) 0.70344(8) 0.0306(8) Uani 1 1 d . . . . .
Si6 Si 0.2869(3) 0.8855(3) 0.63634(8) 0.0302(8) Uani 1 1 d . . . . .
Si7 Si 0.6326(3) 0.9956(3) 0.63559(8) 0.0278(7) Uani 1 1 d . . . . .
Si8 Si 0.5502(3) 0.7185(3) 0.56178(7) 0.0296(8) Uani 1 1 d . . . . .
K1 K 0.0662(2) 0.4614(2) 0.89716(6) 0.0338(6) Uani 1 1 d . . . . .
K2 K 0.9501(2) 0.5847(2) 0.39780(6) 0.0338(6) Uani 1 1 d . . . . .
O1 O 0.7465(7) -0.0085(7) 0.90725(18) 0.030(2) Uani 1 1 d . . . . .
O2 O 0.8693(8) -0.1251(9) 0.9416(2) 0.0447(17) Uani 1 1 d . U . . .
O3 O 0.6925(7) -0.0808(7) 0.9608(2) 0.0344(14) Uani 1 1 d . U . . .
O4 O 0.7931(8) 0.0509(8) 0.9528(2) 0.0422(16) Uani 1 1 d . U . . .
O21 O 0.6311(6) 0.1291(7) 0.86443(19) 0.029(2) Uani 1 1 d . U . . .
O22 O 0.5354(7) 0.2597(7) 0.8971(2) 0.0359(14) Uani 1 1 d . U . . .
O23 O 0.6741(8) 0.3051(8) 0.8622(2) 0.0398(15) Uani 1 1 d . U . . .
O24 O 0.5271(7) 0.2758(7) 0.8389(2) 0.0351(14) Uani 1 1 d . U . . .
O41 O 0.8041(8) 0.0550(8) 0.8307(2) 0.042(3) Uani 1 1 d . . . . .
O42 O 0.7865(8) -0.0385(9) 0.7888(2) 0.0467(17) Uani 1 1 d . U . . .
O43 O 0.9631(8) -0.0477(9) 0.8027(2) 0.0445(16) Uani 1 1 d . U . . .
O44 O 0.8731(8) 0.1134(8) 0.7778(2) 0.0410(15) Uani 1 1 d . U . . .
O61 O 0.5840(7) -0.0578(7) 0.8623(2) 0.034(2) Uani 1 1 d . . . . .
O62 O 0.4149(7) -0.0573(7) 0.8870(2) 0.0353(14) Uani 1 1 d . U . . .
O63 O 0.4983(7) -0.2124(7) 0.8675(2) 0.0353(14) Uani 1 1 d . U . . .
O64 O 0.4456(7) -0.0699(8) 0.8295(2) 0.0369(15) Uani 1 1 d . U . . .
O81 O 0.1809(9) 0.4902(9) 0.9408(3) 0.0503(14) Uani 1 1 d . U . . .
O82 O 0.2092(9) 0.5719(9) 0.8836(3) 0.0506(14) Uani 1 1 d . U . . .
O83 O -0.0822(8) 0.5897(8) 0.8762(2) 0.0432(13) Uani 1 1 d . U . . .
O84 O -0.1133(8) 0.4889(8) 0.9298(2) 0.0424(13) Uani 1 1 d . U . . .
O85 O 0.1028(8) 0.2577(8) 0.9059(2) 0.0459(13) Uani 1 1 d . U . . .
O86 O 0.1034(8) 0.3565(8) 0.8494(2) 0.0456(13) Uani 1 1 d . U . . .
O101 O 0.5129(8) 0.7153(7) 0.68154(18) 0.036(2) Uani 1 1 d . . . . .
O102 O 0.6225(8) 0.5786(8) 0.7166(2) 0.0394(15) Uani 1 1 d . U . . .
O103 O 0.5005(7) 0.5411(7) 0.6842(2) 0.0359(14) Uani 1 1 d . U . . .
O104 O 0.4442(8) 0.6330(8) 0.7316(2) 0.0404(15) Uani 1 1 d . U . . .
O121 O 0.4020(7) 0.8470(7) 0.63756(19) 0.0262(19) Uani 1 1 d . U . . .
O122 O 0.2257(8) 0.7989(8) 0.6416(2) 0.0412(16) Uani 1 1 d . U . . .
O123 O 0.2557(7) 0.9489(8) 0.6631(2) 0.0400(15) Uani 1 1 d . U . . .
O124 O 0.2587(8) 0.9458(8) 0.6054(2) 0.0381(15) Uani 1 1 d . U . . .
O141 O 0.5913(7) 0.8998(7) 0.6362(2) 0.031(2) Uani 1 1 d . . . . .
O142 O 0.6096(8) 1.0399(8) 0.6664(2) 0.0373(15) Uani 1 1 d . U . . .
O143 O 0.5860(8) 1.0694(7) 0.6092(2) 0.0360(15) Uani 1 1 d . U . . .
O144 O 0.7473(7) 0.9849(7) 0.6284(2) 0.0341(14) Uani 1 1 d . U . . .
O161 O 0.5251(7) 0.7409(7) 0.59461(19) 0.030(2) Uani 1 1 d . . . . .
O162 O 0.4513(8) 0.7042(8) 0.5498(2) 0.0421(16) Uani 1 1 d . U . . .
O163 O 0.6345(9) 0.6242(8) 0.5578(3) 0.0458(17) Uani 1 1 d . U . . .
O164 O 0.5842(8) 0.8053(7) 0.5406(2) 0.0353(14) Uani 1 1 d . U . . .
O181 O 0.7472(8) 0.6303(8) 0.4055(2) 0.0437(13) Uani 1 1 d . U . . .
O182 O 0.8423(8) 0.6351(8) 0.3496(2) 0.0437(13) Uani 1 1 d . U . . .
O183 O 1.0659(8) 0.4314(8) 0.3781(2) 0.0409(12) Uani 1 1 d . U . . .
O184 O 0.9720(8) 0.4008(8) 0.4320(2) 0.0404(12) Uani 1 1 d . U . . .
O185 O 0.9863(8) 0.6954(8) 0.4407(2) 0.0426(13) Uani 1 1 d . U . . .
O186 O 1.0649(8) 0.7241(8) 0.3836(2) 0.0418(13) Uani 1 1 d . U . . .
N1 N 0.0457(9) 0.3583(10) 0.9572(3) 0.041(3) Uani 1 1 d . . . . .
N2 N 0.0878(9) 0.5633(9) 0.8378(3) 0.034(3) Uani 1 1 d . U . . .
N3 N 0.8480(10) 0.5609(10) 0.4579(3) 0.040(3) Uani 1 1 d . . . . .
N4 N 1.0466(10) 0.6093(10) 0.3388(3) 0.042(3) Uani 1 1 d . . . . .
C1 C 0.9645(12) -0.1265(14) 0.9297(4) 0.0454(17) Uani 1 1 d . U . . .
C2 C 0.9955(12) -0.2197(13) 0.9183(4) 0.0470(19) Uani 1 1 d . U . . .
H2A H 1.063978 -0.230230 0.913349 0.070 Uiso 1 1 calc R U . . .
H2B H 0.962463 -0.220015 0.901160 0.070 Uiso 1 1 calc R U . . .
H2C H 0.980473 -0.270414 0.933048 0.070 Uiso 1 1 calc R U . . .
C3 C 1.0269(12) -0.1234(14) 0.9534(4) 0.0471(19) Uani 1 1 d . U . . .
H3A H 1.092745 -0.127544 0.945458 0.071 Uiso 1 1 calc R U . . .
H3B H 1.022466 -0.177029 0.968301 0.071 Uiso 1 1 calc R U . . .
H3C H 1.005919 -0.063676 0.961905 0.071 Uiso 1 1 calc R U . . .
C4 C 0.9772(12) -0.0494(13) 0.9065(4) 0.0463(19) Uani 1 1 d . U . . .
H4A H 0.957911 0.012068 0.914053 0.069 Uiso 1 1 calc R U . . .
H4B H 0.938198 -0.051688 0.890807 0.069 Uiso 1 1 calc R U . . .
H4C H 1.043991 -0.057484 0.899229 0.069 Uiso 1 1 calc R U . . .
C5 C 0.6515(11) -0.1661(11) 0.9618(3) 0.0348(14) Uani 1 1 d . U . . .
C6 C 0.6432(10) -0.1888(11) 0.9318(3) 0.0352(17) Uani 1 1 d . U . . .
H6A H 0.608728 -0.241339 0.932949 0.053 Uiso 1 1 calc R U . . .
H6B H 0.706667 -0.207224 0.922400 0.053 Uiso 1 1 calc R U . . .
H6C H 0.608854 -0.132687 0.920647 0.053 Uiso 1 1 calc R U . . .
C7 C 0.7131(11) -0.2465(11) 0.9785(3) 0.0359(17) Uani 1 1 d . U . . .
H7A H 0.685693 -0.303943 0.979910 0.054 Uiso 1 1 calc R U . . .
H7B H 0.717271 -0.230169 0.997788 0.054 Uiso 1 1 calc R U . . .
H7C H 0.776593 -0.257977 0.968558 0.054 Uiso 1 1 calc R U . . .
C8 C 0.5552(10) -0.1405(11) 0.9780(3) 0.0352(17) Uani 1 1 d . U . . .
H8A H 0.518058 -0.084387 0.967564 0.053 Uiso 1 1 calc R U . . .
H8B H 0.563705 -0.126601 0.997290 0.053 Uiso 1 1 calc R U . . .
H8C H 0.521772 -0.193884 0.979540 0.053 Uiso 1 1 calc R U . . .
C9 C 0.7819(13) 0.0764(13) 0.9819(3) 0.0427(16) Uani 1 1 d . U . . .
C10 C 0.8217(13) -0.0075(13) 1.0029(3) 0.0437(19) Uani 1 1 d . U . . .
H10A H 0.890258 -0.024897 0.998659 0.066 Uiso 1 1 calc R U . . .
H10B H 0.791907 -0.061564 1.001154 0.066 Uiso 1 1 calc R U . . .
H10C H 0.808496 0.009854 1.022566 0.066 Uiso 1 1 calc R U . . .
C11 C 0.6775(12) 0.1103(13) 0.9898(3) 0.0442(19) Uani 1 1 d . U . . .
H11A H 0.669401 0.130816 1.009105 0.066 Uiso 1 1 calc R U . . .
H11B H 0.643239 0.058302 0.989649 0.066 Uiso 1 1 calc R U . . .
H11C H 0.652413 0.163765 0.975890 0.066 Uiso 1 1 calc R U . . .
C12 C 0.8356(13) 0.1578(12) 0.9810(3) 0.0434(19) Uani 1 1 d . U . . .
H12A H 0.833834 0.175876 1.000416 0.065 Uiso 1 1 calc R U . . .
H12B H 0.805780 0.212445 0.968232 0.065 Uiso 1 1 calc R U . . .
H12C H 0.901495 0.137333 0.973773 0.065 Uiso 1 1 calc R U . . .
C21 C 0.4708(11) 0.2126(11) 0.9160(3) 0.0365(14) Uani 1 1 d . U . . .
C22 C 0.5071(11) 0.1124(11) 0.9245(3) 0.0370(17) Uani 1 1 d . U . . .
H22A H 0.469902 0.090215 0.941703 0.056 Uiso 1 1 calc R U . . .
H22B H 0.573602 0.103945 0.928647 0.056 Uiso 1 1 calc R U . . .
H22C H 0.502295 0.075634 0.908804 0.056 Uiso 1 1 calc R U . . .
C23 C 0.4540(11) 0.2693(11) 0.9425(3) 0.0375(17) Uani 1 1 d . U . . .
H23A H 0.435731 0.337307 0.936139 0.056 Uiso 1 1 calc R U . . .
H23B H 0.512446 0.258162 0.952456 0.056 Uiso 1 1 calc R U . . .
H23C H 0.403376 0.248257 0.955730 0.056 Uiso 1 1 calc R U . . .
C24 C 0.3770(10) 0.2279(11) 0.9019(3) 0.0378(17) Uani 1 1 d . U . . .
H24A H 0.328689 0.205681 0.915776 0.057 Uiso 1 1 calc R U . . .
H24B H 0.385710 0.192216 0.885181 0.057 Uiso 1 1 calc R U . . .
H24C H 0.356632 0.295733 0.895597 0.057 Uiso 1 1 calc R U . . .
C25 C 0.7463(11) 0.3118(12) 0.8801(4) 0.0401(15) Uani 1 1 d . U . . .
C26 C 0.7993(11) 0.2138(12) 0.8908(4) 0.0412(18) Uani 1 1 d . U . . .
H26A H 0.846105 0.219865 0.903811 0.062 Uiso 1 1 calc R U . . .
H26B H 0.831726 0.182229 0.874364 0.062 Uiso 1 1 calc R U . . .
H26C H 0.754421 0.176007 0.901065 0.062 Uiso 1 1 calc R U . . .
C27 C 0.7028(11) 0.3658(12) 0.9053(3) 0.0401(18) Uani 1 1 d . U . . .
H27A H 0.753238 0.379873 0.915532 0.060 Uiso 1 1 calc R U . . .
H27B H 0.664741 0.326998 0.918431 0.060 Uiso 1 1 calc R U . . .
H27C H 0.662224 0.425385 0.898134 0.060 Uiso 1 1 calc R U . . .
C28 C 0.8130(11) 0.3667(12) 0.8612(3) 0.0406(18) Uani 1 1 d . U . . .
H28A H 0.779742 0.431557 0.855615 0.061 Uiso 1 1 calc R U . . .
H28B H 0.835002 0.335189 0.843843 0.061 Uiso 1 1 calc R U . . .
H28C H 0.867536 0.368761 0.871733 0.061 Uiso 1 1 calc R U . . .
C29 C 0.4868(10) 0.3673(11) 0.8250(3) 0.0356(14) Uani 1 1 d . U . . .
C30 C 0.5639(10) 0.4151(11) 0.8082(3) 0.0373(17) Uani 1 1 d . U . . .
H30A H 0.606180 0.428269 0.821607 0.056 Uiso 1 1 calc R U . . .
H30B H 0.534718 0.474902 0.797507 0.056 Uiso 1 1 calc R U . . .
H30C H 0.600426 0.372999 0.794723 0.056 Uiso 1 1 calc R U . . .
C31 C 0.4208(10) 0.3474(11) 0.8045(3) 0.0355(17) Uani 1 1 d . U . . .
H31A H 0.456952 0.305754 0.790853 0.053 Uiso 1 1 calc R U . . .
H31B H 0.391055 0.407311 0.794055 0.053 Uiso 1 1 calc R U . . .
H31C H 0.371783 0.316178 0.815435 0.053 Uiso 1 1 calc R U . . .
C32 C 0.4322(10) 0.4300(11) 0.8473(3) 0.0365(17) Uani 1 1 d . U . . .
H32A H 0.375334 0.405213 0.855206 0.055 Uiso 1 1 calc R U . . .
H32B H 0.413661 0.495098 0.838074 0.055 Uiso 1 1 calc R U . . .
H32C H 0.472567 0.429807 0.862847 0.055 Uiso 1 1 calc R U . . .
C41 C 1.0548(12) -0.0260(13) 0.8065(4) 0.0447(16) Uani 1 1 d . U . . .
C42 C 1.0409(12) 0.0551(13) 0.8260(4) 0.0452(19) Uani 1 1 d . U . . .
H42A H 1.002119 0.038793 0.843610 0.068 Uiso 1 1 calc R U . . .
H42B H 1.009107 0.114450 0.815737 0.068 Uiso 1 1 calc R U . . .
H42C H 1.102817 0.063092 0.831097 0.068 Uiso 1 1 calc R U . . .
C43 C 1.1079(12) -0.1160(13) 0.8199(4) 0.0453(19) Uani 1 1 d . U . . .
H43A H 1.172006 -0.108146 0.822785 0.068 Uiso 1 1 calc R U . . .
H43B H 1.111415 -0.165862 0.807420 0.068 Uiso 1 1 calc R U . . .
H43C H 1.075489 -0.134074 0.838577 0.068 Uiso 1 1 calc R U . . .
C44 C 1.0977(12) 0.0035(13) 0.7770(3) 0.0449(19) Uani 1 1 d . U . . .
H44A H 1.162737 0.011909 0.778355 0.067 Uiso 1 1 calc R U . . .
H44B H 1.060085 0.063502 0.768853 0.067 Uiso 1 1 calc R U . . .
H44C H 1.098344 -0.045751 0.764461 0.067 Uiso 1 1 calc R U . . .
C45 C 0.8069(13) -0.1028(13) 0.7665(4) 0.0469(16) Uani 1 1 d . U . . .
C46 C 0.8461(13) -0.2005(13) 0.7798(4) 0.0472(19) Uani 1 1 d . U . . .
H46A H 0.804436 -0.217851 0.796610 0.071 Uiso 1 1 calc R U . . .
H46B H 0.909417 -0.201983 0.785853 0.071 Uiso 1 1 calc R U . . .
H46C H 0.850160 -0.245773 0.765777 0.071 Uiso 1 1 calc R U . . .
C47 C 0.8738(13) -0.0678(13) 0.7420(4) 0.0473(19) Uani 1 1 d . U . . .
H47A H 0.882583 -0.109469 0.726761 0.071 Uiso 1 1 calc R U . . .
H47B H 0.935175 -0.068521 0.749324 0.071 Uiso 1 1 calc R U . . .
H47C H 0.846678 -0.002825 0.734245 0.071 Uiso 1 1 calc R U . . .
C48 C 0.7090(12) -0.0957(13) 0.7558(4) 0.0473(19) Uani 1 1 d . U . . .
H48A H 0.715376 -0.125452 0.738009 0.071 Uiso 1 1 calc R U . . .
H48B H 0.679032 -0.028689 0.752141 0.071 Uiso 1 1 calc R U . . .
H48C H 0.669831 -0.128375 0.770487 0.071 Uiso 1 1 calc R U . . .
C49 C 0.8085(12) 0.2010(12) 0.7709(3) 0.0413(15) Uani 1 1 d . U . . .
C50 C 0.8412(12) 0.2406(12) 0.7411(3) 0.0419(18) Uani 1 1 d . U . . .
H50A H 0.841155 0.194473 0.727571 0.063 Uiso 1 1 calc R U . . .
H50B H 0.905460 0.252997 0.741156 0.063 Uiso 1 1 calc R U . . .
H50C H 0.798225 0.299939 0.735123 0.063 Uiso 1 1 calc R U . . .
C51 C 0.7057(11) 0.1872(12) 0.7718(4) 0.0415(18) Uani 1 1 d . U . . .
H51A H 0.665596 0.247412 0.764960 0.062 Uiso 1 1 calc R U . . .
H51B H 0.683915 0.166636 0.791622 0.062 Uiso 1 1 calc R U . . .
H51C H 0.701972 0.138845 0.759450 0.062 Uiso 1 1 calc R U . . .
C52 C 0.8181(12) 0.2667(12) 0.7929(3) 0.0418(18) Uani 1 1 d . U . . .
H52A H 0.883142 0.278401 0.791257 0.063 Uiso 1 1 calc R U . . .
H52B H 0.803403 0.236747 0.812362 0.063 Uiso 1 1 calc R U . . .
H52C H 0.774041 0.327180 0.789302 0.063 Uiso 1 1 calc R U . . .
C61 C 0.3309(10) -0.0859(11) 0.9012(3) 0.0356(14) Uani 1 1 d . U . . .
C62 C 0.2746(10) -0.0057(11) 0.9147(3) 0.0370(17) Uani 1 1 d . U . . .
H62A H 0.310229 0.010337 0.929468 0.055 Uiso 1 1 calc R U . . .
H62B H 0.215128 -0.022832 0.923692 0.055 Uiso 1 1 calc R U . . .
H62C H 0.260672 0.049215 0.900163 0.055 Uiso 1 1 calc R U . . .
C63 C 0.3603(10) -0.1720(11) 0.9229(3) 0.0359(17) Uani 1 1 d . U . . .
H63A H 0.395955 -0.224575 0.912787 0.054 Uiso 1 1 calc R U . . .
H63B H 0.303790 -0.190999 0.933427 0.054 Uiso 1 1 calc R U . . .
H63C H 0.400310 -0.155842 0.936428 0.054 Uiso 1 1 calc R U . . .
C64 C 0.2718(10) -0.1149(11) 0.8792(3) 0.0361(17) Uani 1 1 d . U . . .
H64A H 0.246228 -0.058621 0.866324 0.054 Uiso 1 1 calc R U . . .
H64B H 0.219568 -0.142629 0.889509 0.054 Uiso 1 1 calc R U . . .
H64C H 0.312389 -0.161719 0.867910 0.054 Uiso 1 1 calc R U . . .
C65 C 0.5399(11) -0.2869(11) 0.8501(3) 0.0355(14) Uani 1 1 d . U . . .
C66 C 0.5642(11) -0.3757(11) 0.8714(3) 0.0362(17) Uani 1 1 d . U . . .
H66A H 0.605208 -0.425985 0.861526 0.054 Uiso 1 1 calc R U . . .
H66B H 0.505742 -0.397273 0.879443 0.054 Uiso 1 1 calc R U . . .
H66C H 0.597095 -0.360951 0.886994 0.054 Uiso 1 1 calc R U . . .
C67 C 0.4658(10) -0.2977(11) 0.8300(3) 0.0363(17) Uani 1 1 d . U . . .
H67A H 0.448051 -0.237854 0.817595 0.054 Uiso 1 1 calc R U . . .
H67B H 0.409510 -0.313637 0.841481 0.054 Uiso 1 1 calc R U . . .
H67C H 0.492682 -0.348507 0.817988 0.054 Uiso 1 1 calc R U . . .
C68 C 0.6295(10) -0.2644(11) 0.8326(3) 0.0349(17) Uani 1 1 d . U . . .
H68A H 0.672256 -0.249082 0.845452 0.052 Uiso 1 1 calc R U . . .
H68B H 0.612416 -0.209961 0.818078 0.052 Uiso 1 1 calc R U . . .
H68C H 0.661273 -0.319708 0.823061 0.052 Uiso 1 1 calc R U . . .
C69 C 0.4273(11) 0.0161(11) 0.8101(3) 0.0374(14) Uani 1 1 d . U . . .
C70 C 0.4055(11) -0.0128(11) 0.7827(3) 0.0383(17) Uani 1 1 d . U . . .
H70A H 0.460213 -0.056913 0.775184 0.057 Uiso 1 1 calc R U . . .
H70B H 0.391480 0.043550 0.768646 0.057 Uiso 1 1 calc R U . . .
H70C H 0.350464 -0.044132 0.786215 0.057 Uiso 1 1 calc R U . . .
C71 C 0.5154(11) 0.0626(11) 0.8051(3) 0.0387(17) Uani 1 1 d . U . . .
H71A H 0.526261 0.085983 0.822868 0.058 Uiso 1 1 calc R U . . .
H71B H 0.505374 0.115897 0.789801 0.058 Uiso 1 1 calc R U . . .
H71C H 0.570646 0.015710 0.799395 0.058 Uiso 1 1 calc R U . . .
C72 C 0.3439(11) 0.0894(11) 0.8231(3) 0.0385(17) Uani 1 1 d . U . . .
H72A H 0.285814 0.062741 0.825634 0.058 Uiso 1 1 calc R U . . .
H72B H 0.334075 0.148390 0.809903 0.058 Uiso 1 1 calc R U . . .
H72C H 0.359573 0.102680 0.841703 0.058 Uiso 1 1 calc R U . . .
C81 C 0.0994(13) 0.3968(14) 0.9764(4) 0.0502(16) Uani 1 1 d . U . . .
H81A H 0.060553 0.456441 0.982447 0.060 Uiso 1 1 calc R U . . .
H81B H 0.109818 0.350951 0.993945 0.060 Uiso 1 1 calc R U . . .
C82 C 0.1914(13) 0.4163(13) 0.9636(4) 0.0502(15) Uani 1 1 d . U . . .
H82A H 0.226214 0.433912 0.978547 0.060 Uiso 1 1 calc R U . . .
H82B H 0.229343 0.358011 0.956418 0.060 Uiso 1 1 calc R U . . .
C83 C 0.2670(13) 0.5190(13) 0.9290(4) 0.0504(14) Uani 1 1 d . U . . .
H83A H 0.310033 0.465429 0.920697 0.061 Uiso 1 1 calc R U . . .
H83B H 0.298918 0.538352 0.944280 0.061 Uiso 1 1 calc R U . . .
C84 C 0.2453(13) 0.5981(14) 0.9068(4) 0.0505(14) Uani 1 1 d . U . . .
H84A H 0.198539 0.649425 0.914989 0.061 Uiso 1 1 calc R U . . .
H84B H 0.303576 0.623434 0.900139 0.061 Uiso 1 1 calc R U . . .
C85 C 0.1947(13) 0.6443(13) 0.8605(4) 0.0509(15) Uani 1 1 d . U . . .
H85A H 0.252568 0.671987 0.855934 0.061 Uiso 1 1 calc R U . . .
H85B H 0.142209 0.695258 0.866197 0.061 Uiso 1 1 calc R U . . .
C86 C 0.1715(13) 0.6082(14) 0.8345(4) 0.0510(16) Uani 1 1 d . U . . .
H86A H 0.161967 0.661964 0.818995 0.061 Uiso 1 1 calc R U . . .
H86B H 0.226898 0.561498 0.828035 0.061 Uiso 1 1 calc R U . . .
C87 C 0.0045(11) 0.6390(13) 0.8335(4) 0.0436(14) Uani 1 1 d . U . . .
H87A H 0.000585 0.659277 0.812630 0.052 Uiso 1 1 calc R U . . .
H87B H 0.012154 0.694507 0.842700 0.052 Uiso 1 1 calc R U . . .
C88 C -0.0864(12) 0.6079(13) 0.8458(3) 0.0435(13) Uani 1 1 d . U . . .
H88A H -0.141391 0.658308 0.840865 0.052 Uiso 1 1 calc R U . . .
H88B H -0.092943 0.549625 0.837839 0.052 Uiso 1 1 calc R U . . .
C89 C -0.1767(11) 0.5980(12) 0.8906(3) 0.0429(12) Uani 1 1 d . U . . .
H89A H -0.210260 0.551631 0.884423 0.051 Uiso 1 1 calc R U . . .
H89B H -0.213541 0.662691 0.885780 0.051 Uiso 1 1 calc R U . . .
C90 C -0.1668(12) 0.5790(12) 0.9219(3) 0.0426(12) Uani 1 1 d . U . . .
H90A H -0.136019 0.627883 0.927975 0.051 Uiso 1 1 calc R U . . .
H90B H -0.230531 0.583950 0.932219 0.051 Uiso 1 1 calc R U . . .
C91 C -0.1106(12) 0.4695(12) 0.9599(3) 0.0426(13) Uani 1 1 d . U . . .
H91A H -0.175878 0.475715 0.969184 0.051 Uiso 1 1 calc R U . . .
H91B H -0.078910 0.515356 0.967237 0.051 Uiso 1 1 calc R U . . .
C92 C -0.0568(12) 0.3694(12) 0.9671(4) 0.0427(14) Uani 1 1 d . U . . .
H92A H -0.063113 0.351854 0.988197 0.051 Uiso 1 1 calc R U . . .
H92B H -0.085376 0.324956 0.958007 0.051 Uiso 1 1 calc R U . . .
C93 C 0.0858(13) 0.2548(13) 0.9570(4) 0.0463(15) Uani 1 1 d . U . . .
H93A H 0.062569 0.219376 0.974882 0.056 Uiso 1 1 calc R U . . .
H93B H 0.155667 0.244827 0.956622 0.056 Uiso 1 1 calc R U . . .
C94 C 0.0583(13) 0.2151(13) 0.9310(4) 0.0462(14) Uani 1 1 d . U . . .
H94A H 0.079284 0.145242 0.932697 0.055 Uiso 1 1 calc R U . . .
H94B H -0.011307 0.229752 0.930033 0.055 Uiso 1 1 calc R U . . .
C95 C 0.0894(13) 0.2165(13) 0.8813(4) 0.0457(13) Uani 1 1 d . U . . .
H95A H 0.021487 0.229984 0.877543 0.055 Uiso 1 1 calc R U . . .
H95B H 0.110964 0.146744 0.884231 0.055 Uiso 1 1 calc R U . . .
C96 C 0.1466(13) 0.2594(12) 0.8562(4) 0.0456(13) Uani 1 1 d . U . . .
H96A H 0.212259 0.255186 0.861303 0.055 Uiso 1 1 calc R U . . .
H96B H 0.148707 0.224328 0.839408 0.055 Uiso 1 1 calc R U . . .
C97 C 0.1523(12) 0.4009(12) 0.8261(4) 0.0457(14) Uani 1 1 d . U . . .
H97A H 0.163743 0.361602 0.809929 0.055 Uiso 1 1 calc R U . . .
H97B H 0.214388 0.408530 0.831700 0.055 Uiso 1 1 calc R U . . .
C98 C 0.0932(13) 0.4982(12) 0.8167(4) 0.0459(15) Uani 1 1 d . U . . .
H98A H 0.121706 0.525107 0.798204 0.055 Uiso 1 1 calc R U . . .
H98B H 0.028470 0.490618 0.813651 0.055 Uiso 1 1 calc R U . . .
C101 C 0.6783(12) 0.6179(12) 0.7341(3) 0.0397(15) Uani 1 1 d . U . . .
C102 C 0.7384(12) 0.6778(12) 0.7140(3) 0.0399(18) Uani 1 1 d . U . . .
H2D H 0.775011 0.639328 0.699593 0.060 Uiso 1 1 calc R U . . .
H2E H 0.781749 0.700021 0.725136 0.060 Uiso 1 1 calc R U . . .
H2F H 0.697133 0.732545 0.704348 0.060 Uiso 1 1 calc R U . . .
C103 C 0.7375(12) 0.5344(11) 0.7496(3) 0.0408(18) Uani 1 1 d . U . . .
H3D H 0.776918 0.495896 0.735692 0.061 Uiso 1 1 calc R U . . .
H3E H 0.696428 0.495996 0.761680 0.061 Uiso 1 1 calc R U . . .
H3F H 0.778237 0.556126 0.761786 0.061 Uiso 1 1 calc R U . . .
C104 C 0.6176(12) 0.6787(12) 0.7550(3) 0.0405(18) Uani 1 1 d . U . . .
H4D H 0.575772 0.641320 0.767147 0.061 Uiso 1 1 calc R U . . .
H4E H 0.579312 0.733575 0.744418 0.061 Uiso 1 1 calc R U . . .
H4F H 0.658170 0.700797 0.767148 0.061 Uiso 1 1 calc R U . . .
C105 C 0.5206(11) 0.4397(10) 0.6901(3) 0.0364(14) Uani 1 1 d . U . . .
C106 C 0.6228(11) 0.4019(11) 0.6796(3) 0.0377(17) Uani 1 1 d . U . . .
H6D H 0.633981 0.332292 0.681471 0.057 Uiso 1 1 calc R U . . .
H6E H 0.665959 0.422320 0.691285 0.057 Uiso 1 1 calc R U . . .
H6F H 0.634263 0.426650 0.659426 0.057 Uiso 1 1 calc R U . . .
C107 C 0.4996(11) 0.4041(10) 0.7215(3) 0.0367(17) Uani 1 1 d . U . . .
H7D H 0.437036 0.437077 0.728396 0.055 Uiso 1 1 calc R U . . .
H7E H 0.547845 0.416572 0.732994 0.055 Uiso 1 1 calc R U . . .
H7F H 0.500401 0.335582 0.723455 0.055 Uiso 1 1 calc R U . . .
C108 C 0.4522(11) 0.4076(10) 0.6720(3) 0.0369(17) Uani 1 1 d . U . . .
H8D H 0.462508 0.433021 0.651845 0.055 Uiso 1 1 calc R U . . .
H8E H 0.386748 0.431294 0.679083 0.055 Uiso 1 1 calc R U . . .
H8F H 0.463851 0.338052 0.673713 0.055 Uiso 1 1 calc R U . . .
C109 C 0.3487(12) 0.6826(12) 0.7347(3) 0.0409(15) Uani 1 1 d . U . . .
C110 C 0.3069(12) 0.6374(12) 0.7626(3) 0.0417(18) Uani 1 1 d . U . . .
H10D H 0.237766 0.656566 0.763651 0.062 Uiso 1 1 calc R U . . .
H10E H 0.331681 0.658238 0.778812 0.062 Uiso 1 1 calc R U . . .
H10F H 0.324106 0.568092 0.763385 0.062 Uiso 1 1 calc R U . . .
C111 C 0.2950(12) 0.6713(12) 0.7097(3) 0.0413(18) Uani 1 1 d . U . . .
H11D H 0.298689 0.603576 0.708383 0.062 Uiso 1 1 calc R U . . .
H11E H 0.322906 0.701012 0.691834 0.062 Uiso 1 1 calc R U . . .
H11F H 0.228494 0.701981 0.712825 0.062 Uiso 1 1 calc R U . . .
C112 C 0.3519(12) 0.7838(11) 0.7366(3) 0.0419(18) Uani 1 1 d . U . . .
H12D H 0.383451 0.810351 0.718823 0.063 Uiso 1 1 calc R U . . .
H12E H 0.387193 0.787836 0.752974 0.063 Uiso 1 1 calc R U . . .
H12F H 0.287251 0.819769 0.739201 0.063 Uiso 1 1 calc R U . . .
C122 C 0.2190(12) 0.7242(12) 0.6255(4) 0.0414(15) Uani 1 1 d . U . . .
C123 C 0.3166(12) 0.6657(11) 0.6198(4) 0.0423(18) Uani 1 1 d . U . . .
H23D H 0.344444 0.641575 0.638176 0.063 Uiso 1 1 calc R U . . .
H23E H 0.356937 0.705509 0.608052 0.063 Uiso 1 1 calc R U . . .
H23F H 0.311770 0.612233 0.609651 0.063 Uiso 1 1 calc R U . . .
C124 C 0.1601(12) 0.6626(12) 0.6450(4) 0.0415(18) Uani 1 1 d . U . . .
H24D H 0.098204 0.700788 0.650250 0.062 Uiso 1 1 calc R U . . .
H24E H 0.192640 0.636912 0.662468 0.062 Uiso 1 1 calc R U . . .
H24F H 0.151157 0.610166 0.634978 0.062 Uiso 1 1 calc R U . . .
C125 C 0.1766(12) 0.7607(12) 0.5976(3) 0.0419(18) Uani 1 1 d . U . . .
H25D H 0.166250 0.707170 0.588267 0.063 Uiso 1 1 calc R U . . .
H25E H 0.219796 0.795345 0.585002 0.063 Uiso 1 1 calc R U . . .
H25F H 0.115939 0.803430 0.601051 0.063 Uiso 1 1 calc R U . . .
C126 C 0.1650(11) 0.9873(12) 0.6767(4) 0.0402(15) Uani 1 1 d . U . . .
C127 C 0.1141(11) 0.9089(12) 0.6922(4) 0.0405(18) Uani 1 1 d . U . . .
H27D H 0.056068 0.937849 0.702856 0.061 Uiso 1 1 calc R U . . .
H27E H 0.155833 0.866991 0.705660 0.061 Uiso 1 1 calc R U . . .
H27F H 0.097902 0.871922 0.678057 0.061 Uiso 1 1 calc R U . . .
C128 C 0.1035(11) 1.0449(12) 0.6539(4) 0.0407(18) Uani 1 1 d . U . . .
H28D H 0.086112 1.002222 0.641718 0.061 Uiso 1 1 calc R U . . .
H28E H 0.138618 1.089621 0.642141 0.061 Uiso 1 1 calc R U . . .
H28F H 0.046054 1.080265 0.663243 0.061 Uiso 1 1 calc R U . . .
C129 C 0.1893(11) 1.0473(12) 0.6980(3) 0.0406(18) Uani 1 1 d . U . . .
H29D H 0.131058 1.085757 0.705837 0.061 Uiso 1 1 calc R U . . .
H29E H 0.231258 1.089191 0.688219 0.061 Uiso 1 1 calc R U . . .
H29F H 0.221331 1.005706 0.713681 0.061 Uiso 1 1 calc R U . . .
C130 C 0.2984(11) 1.0128(12) 0.5848(3) 0.0385(15) Uani 1 1 d . U . . .
C131 C 0.3996(11) 0.9756(12) 0.5760(3) 0.0394(17) Uani 1 1 d . U . . .
H31D H 0.424472 1.022803 0.562027 0.059 Uiso 1 1 calc R U . . .
H31E H 0.404367 0.916662 0.567367 0.059 Uiso 1 1 calc R U . . .
H31F H 0.436381 0.962779 0.593007 0.059 Uiso 1 1 calc R U . . .
C132 C 0.2889(12) 1.1047(11) 0.5975(3) 0.0387(17) Uani 1 1 d . U . . .
H32D H 0.315070 1.092017 0.616333 0.058 Uiso 1 1 calc R U . . .
H32E H 0.221884 1.134418 0.599644 0.058 Uiso 1 1 calc R U . . .
H32F H 0.323686 1.147543 0.584682 0.058 Uiso 1 1 calc R U . . .
C133 C 0.2355(12) 1.0243(12) 0.5597(3) 0.0393(18) Uani 1 1 d . U . . .
H33D H 0.168824 1.039476 0.566873 0.059 Uiso 1 1 calc R U . . .
H33E H 0.246854 0.964891 0.550916 0.059 Uiso 1 1 calc R U . . .
H33F H 0.250598 1.075778 0.545335 0.059 Uiso 1 1 calc R U . . .
C141 C 0.5252(11) 1.0532(11) 0.6848(3) 0.0377(14) Uani 1 1 d . U . . .
C142 C 0.5097(11) 0.9593(11) 0.7018(3) 0.0384(17) Uani 1 1 d . U . . .
H42D H 0.558684 0.937586 0.715470 0.058 Uiso 1 1 calc R U . . .
H42E H 0.513245 0.911593 0.688593 0.058 Uiso 1 1 calc R U . . .
H42F H 0.447141 0.968477 0.712391 0.058 Uiso 1 1 calc R U . . .
C143 C 0.4385(11) 1.0962(11) 0.6673(3) 0.0388(17) Uani 1 1 d . U . . .
H43D H 0.381092 1.104592 0.680419 0.058 Uiso 1 1 calc R U . . .
H43E H 0.432615 1.053244 0.653417 0.058 Uiso 1 1 calc R U . . .
H43F H 0.446965 1.157882 0.657066 0.058 Uiso 1 1 calc R U . . .
C144 C 0.5407(11) 1.1223(11) 0.7048(3) 0.0379(17) Uani 1 1 d . U . . .
H44D H 0.559443 1.178365 0.693308 0.057 Uiso 1 1 calc R U . . .
H44E H 0.590813 1.091375 0.717314 0.057 Uiso 1 1 calc R U . . .
H44F H 0.481853 1.141861 0.716507 0.057 Uiso 1 1 calc R U . . .
C145 C 0.6082(12) 1.1573(11) 0.5953(3) 0.0362(14) Uani 1 1 d . U . . .
C146 C 0.6900(11) 1.1356(11) 0.5728(3) 0.0364(17) Uani 1 1 d . U . . .
H46D H 0.701079 1.194913 0.561443 0.055 Uiso 1 1 calc R U . . .
H46E H 0.674586 1.093315 0.560052 0.055 Uiso 1 1 calc R U . . .
H46F H 0.747282 1.104578 0.582328 0.055 Uiso 1 1 calc R U . . .
C147 C 0.6345(11) 1.2165(11) 0.6169(3) 0.0364(17) Uani 1 1 d . U . . .
H47D H 0.691528 1.181888 0.625987 0.055 Uiso 1 1 calc R U . . .
H47E H 0.582144 1.228189 0.631720 0.055 Uiso 1 1 calc R U . . .
H47F H 0.646745 1.277322 0.606906 0.055 Uiso 1 1 calc R U . . .
C148 C 0.5184(11) 1.2100(11) 0.5807(3) 0.0373(17) Uani 1 1 d . U . . .
H48D H 0.528076 1.273116 0.571948 0.056 Uiso 1 1 calc R U . . .
H48E H 0.464426 1.216759 0.595175 0.056 Uiso 1 1 calc R U . . .
H48F H 0.505747 1.173750 0.565858 0.056 Uiso 1 1 calc R U . . .
C149 C 0.8236(10) 0.9441(10) 0.6455(3) 0.0342(13) Uani 1 1 d . U . . .
C150 C 0.8432(10) 1.0202(10) 0.6631(3) 0.0344(16) Uani 1 1 d . U . . .
H50D H 0.783778 1.050079 0.672799 0.052 Uiso 1 1 calc R U . . .
H50E H 0.870327 1.068567 0.650124 0.052 Uiso 1 1 calc R U . . .
H50F H 0.887955 0.990166 0.677410 0.052 Uiso 1 1 calc R U . . .
C151 C 0.9108(10) 0.9174(11) 0.6246(3) 0.0346(16) Uani 1 1 d . U . . .
H51D H 0.966904 0.894546 0.635505 0.052 Uiso 1 1 calc R U . . .
H51E H 0.920275 0.973387 0.611226 0.052 Uiso 1 1 calc R U . . .
H51F H 0.901000 0.867223 0.613753 0.052 Uiso 1 1 calc R U . . .
C152 C 0.8022(11) 0.8587(10) 0.6658(3) 0.0341(16) Uani 1 1 d . U . . .
H52D H 0.859774 0.826256 0.674989 0.051 Uiso 1 1 calc R U . . .
H52E H 0.780327 0.814818 0.655003 0.051 Uiso 1 1 calc R U . . .
H52F H 0.752782 0.880074 0.680642 0.051 Uiso 1 1 calc R U . . .
C161 C 0.4229(12) 0.7152(12) 0.5211(3) 0.0426(16) Uani 1 1 d . U . . .
C162 C 0.3808(13) 0.8186(12) 0.5129(3) 0.0441(19) Uani 1 1 d . U . . .
H62D H 0.426915 0.858061 0.515113 0.066 Uiso 1 1 calc R U . . .
H62E H 0.323348 0.836903 0.525358 0.066 Uiso 1 1 calc R U . . .
H62F H 0.364852 0.827929 0.492792 0.066 Uiso 1 1 calc R U . . .
C163 C 0.5012(12) 0.6808(13) 0.4998(3) 0.0432(18) Uani 1 1 d . U . . .
H63D H 0.532530 0.616432 0.506739 0.065 Uiso 1 1 calc R U . . .
H63E H 0.547226 0.723323 0.497172 0.065 Uiso 1 1 calc R U . . .
H63F H 0.475357 0.680037 0.481330 0.065 Uiso 1 1 calc R U . . .
C164 C 0.3458(12) 0.6539(12) 0.5233(3) 0.0431(18) Uani 1 1 d . U . . .
H64D H 0.320970 0.658143 0.504413 0.065 Uiso 1 1 calc R U . . .
H64E H 0.294250 0.676914 0.537262 0.065 Uiso 1 1 calc R U . . .
H64F H 0.373230 0.587545 0.529536 0.065 Uiso 1 1 calc R U . . .
C165 C 0.6399(14) 0.5281(12) 0.5701(4) 0.0467(17) Uani 1 1 d . U . . .
C166 C 0.6255(13) 0.4728(12) 0.5465(4) 0.048(2) Uani 1 1 d . U . . .
H66D H 0.675386 0.477669 0.530905 0.073 Uiso 1 1 calc R U . . .
H66E H 0.563513 0.498814 0.538972 0.073 Uiso 1 1 calc R U . . .
H66F H 0.628092 0.405973 0.554098 0.073 Uiso 1 1 calc R U . . .
C167 C 0.7366(13) 0.4927(12) 0.5798(4) 0.048(2) Uani 1 1 d . U . . .
H67D H 0.748911 0.423063 0.582651 0.072 Uiso 1 1 calc R U . . .
H67E H 0.741566 0.517018 0.597940 0.072 Uiso 1 1 calc R U . . .
H67F H 0.783291 0.514555 0.565168 0.072 Uiso 1 1 calc R U . . .
C168 C 0.5617(13) 0.5200(12) 0.5947(4) 0.048(2) Uani 1 1 d . U . . .
H68D H 0.504065 0.565594 0.589834 0.072 Uiso 1 1 calc R U . . .
H68E H 0.583179 0.533947 0.612514 0.072 Uiso 1 1 calc R U . . .
H68F H 0.548300 0.455471 0.597378 0.072 Uiso 1 1 calc R U . . .
C169 C 0.6703(12) 0.8468(11) 0.5379(3) 0.0359(14) Uani 1 1 d . U . . .
C170 C 0.6999(11) 0.8548(10) 0.5667(3) 0.0364(17) Uani 1 1 d . U . . .
H70D H 0.753404 0.888257 0.564445 0.055 Uiso 1 1 calc R U . . .
H70E H 0.718991 0.791108 0.576879 0.055 Uiso 1 1 calc R U . . .
H70F H 0.646831 0.890300 0.577862 0.055 Uiso 1 1 calc R U . . .
C171 C 0.6425(11) 0.9437(10) 0.5210(3) 0.0367(17) Uani 1 1 d . U . . .
H71D H 0.697462 0.975095 0.517538 0.055 Uiso 1 1 calc R U . . .
H71E H 0.591441 0.982419 0.531915 0.055 Uiso 1 1 calc R U . . .
H71F H 0.620691 0.936024 0.502497 0.055 Uiso 1 1 calc R U . . .
C172 C 0.7462(12) 0.7849(11) 0.5204(3) 0.0371(17) Uani 1 1 d . U . . .
H72D H 0.723759 0.782159 0.501599 0.056 Uiso 1 1 calc R U . . .
H72E H 0.759844 0.720616 0.530606 0.056 Uiso 1 1 calc R U . . .
H72F H 0.803959 0.811965 0.517691 0.056 Uiso 1 1 calc R U . . .
C181 C 0.7501(12) 0.6004(13) 0.4564(4) 0.0443(15) Uani 1 1 d . U . . .
H81C H 0.741525 0.670094 0.456449 0.053 Uiso 1 1 calc R U . . .
H81D H 0.715243 0.575236 0.474018 0.053 Uiso 1 1 calc R U . . .
C182 C 0.7056(12) 0.5809(13) 0.4304(3) 0.0440(14) Uani 1 1 d . U . . .
H82C H 0.718129 0.511828 0.428801 0.053 Uiso 1 1 calc R U . . .
H82D H 0.636231 0.603624 0.432177 0.053 Uiso 1 1 calc R U . . .
C183 C 0.7028(12) 0.6245(12) 0.3802(3) 0.0436(13) Uani 1 1 d . U . . .
H83C H 0.633555 0.646883 0.383021 0.052 Uiso 1 1 calc R U . . .
H83D H 0.714661 0.557953 0.375725 0.052 Uiso 1 1 calc R U . . .
C184 C 0.7458(12) 0.6879(12) 0.3556(4) 0.0437(13) Uani 1 1 d . U . . .
H84C H 0.709141 0.697273 0.338393 0.052 Uiso 1 1 calc R U . . .
H84D H 0.747212 0.750711 0.361538 0.052 Uiso 1 1 calc R U . . .
C185 C 0.8862(12) 0.6836(13) 0.3254(3) 0.0438(14) Uani 1 1 d . U . . .
H85C H 0.897648 0.744791 0.330187 0.053 Uiso 1 1 calc R U . . .
H85D H 0.844828 0.696769 0.309208 0.053 Uiso 1 1 calc R U . . .
C186 C 0.9796(12) 0.6202(13) 0.3170(4) 0.0437(15) Uani 1 1 d . U . . .
H86C H 0.967818 0.556935 0.314296 0.052 Uiso 1 1 calc R U . . .
H86D H 1.007226 0.648122 0.298526 0.052 Uiso 1 1 calc R U . . .
C187 C 1.1214(12) 0.5210(11) 0.3359(4) 0.0411(14) Uani 1 1 d . U . . .
H87C H 1.176611 0.523917 0.346371 0.049 Uiso 1 1 calc R U . . .
H87D H 1.143091 0.517112 0.315347 0.049 Uiso 1 1 calc R U . . .
C188 C 1.0807(13) 0.4337(11) 0.3481(3) 0.0411(13) Uani 1 1 d . U . . .
H88C H 1.019945 0.435787 0.339718 0.049 Uiso 1 1 calc R U . . .
H88D H 1.125083 0.375681 0.343046 0.049 Uiso 1 1 calc R U . . .
C189 C 1.0702(12) 0.3386(11) 0.3925(3) 0.0407(12) Uani 1 1 d . U . . .
H89C H 1.131251 0.297901 0.387017 0.049 Uiso 1 1 calc R U . . .
H89D H 1.018263 0.310373 0.387061 0.049 Uiso 1 1 calc R U . . .
C190 C 1.0607(12) 0.3446(11) 0.4241(3) 0.0405(12) Uani 1 1 d . U . . .
H90C H 1.065762 0.279996 0.434632 0.049 Uiso 1 1 calc R U . . .
H90D H 1.112601 0.373164 0.429365 0.049 Uiso 1 1 calc R U . . .
C191 C 0.9604(12) 0.4061(11) 0.4618(3) 0.0407(13) Uani 1 1 d . U . . .
H91C H 1.009026 0.438167 0.467500 0.049 Uiso 1 1 calc R U . . .
H91D H 0.968253 0.341277 0.472285 0.049 Uiso 1 1 calc R U . . .
C192 C 0.8633(12) 0.4608(11) 0.4693(3) 0.0409(14) Uani 1 1 d . U . . .
H92C H 0.815964 0.430773 0.461895 0.049 Uiso 1 1 calc R U . . .
H92D H 0.851875 0.455947 0.490464 0.049 Uiso 1 1 calc R U . . .
C193 C 0.8938(12) 0.6136(12) 0.4763(4) 0.0431(14) Uani 1 1 d . U . . .
H93C H 0.853650 0.621283 0.494487 0.052 Uiso 1 1 calc R U . . .
H93D H 0.955752 0.574544 0.481256 0.052 Uiso 1 1 calc R U . . .
C194 C 0.9093(12) 0.7096(12) 0.4627(4) 0.0429(13) Uani 1 1 d . U . . .
H94C H 0.851041 0.745567 0.454090 0.051 Uiso 1 1 calc R U . . .
H94D H 0.925347 0.746023 0.477278 0.051 Uiso 1 1 calc R U . . .
C195 C 1.0117(12) 0.7809(12) 0.4281(4) 0.0424(12) Uani 1 1 d . U . . .
H95C H 1.027062 0.815543 0.443307 0.051 Uiso 1 1 calc R U . . .
H95D H 0.957596 0.821146 0.418372 0.051 Uiso 1 1 calc R U . . .
C196 C 1.0941(12) 0.7636(13) 0.4071(3) 0.0421(12) Uani 1 1 d . U . . .
H96C H 1.116079 0.823764 0.400035 0.051 Uiso 1 1 calc R U . . .
H96D H 1.146818 0.718564 0.416218 0.051 Uiso 1 1 calc R U . . .
C197 C 1.1408(12) 0.7033(12) 0.3620(3) 0.0418(13) Uani 1 1 d . U . . .
H97C H 1.185714 0.645105 0.368649 0.050 Uiso 1 1 calc R U . . .
H97D H 1.175672 0.756637 0.357688 0.050 Uiso 1 1 calc R U . . .
C198 C 1.0954(12) 0.6891(12) 0.3356(4) 0.0418(14) Uani 1 1 d . U . . .
H98C H 1.049595 0.747735 0.329986 0.050 Uiso 1 1 calc R U . . .
H98D H 1.145311 0.680738 0.319640 0.050 Uiso 1 1 calc R U . . .
C201 C 0.513(4) 0.517(3) 0.9813(6) 0.146(5) Uani 0.5 1 d G U P A -1
C202 C 0.564(4) 0.427(3) 0.9899(8) 0.146(5) Uani 0.5 1 d DG U P A -1
H202 H 0.608235 0.394050 0.976669 0.175 Uiso 0.5 1 calc R U P A -1
C203 C 0.549(4) 0.385(3) 1.0179(9) 0.146(5) Uani 0.5 1 d G U P A -1
H203 H 0.583360 0.322925 1.023768 0.175 Uiso 0.5 1 calc R U P A -1
C204 C 0.484(4) 0.432(4) 1.0373(6) 0.146(5) Uani 0.5 1 d G U P A -1
H204 H 0.473793 0.403474 1.056396 0.175 Uiso 0.5 1 calc R U P A -1
C205 C 0.434(4) 0.522(4) 1.0287(7) 0.146(5) Uani 0.5 1 d G U P A -1
H205 H 0.389102 0.555149 1.041926 0.175 Uiso 0.5 1 calc R U P A -1
C206 C 0.448(4) 0.565(3) 1.0007(8) 0.146(5) Uani 0.5 1 d DG U P A -1
H206 H 0.413977 0.626276 0.994827 0.175 Uiso 0.5 1 calc R U P A -1
C207 C 0.519(5) 0.556(4) 0.9502(6) 0.146(5) Uani 0.5 1 d D U P A -1
H7G H 0.479613 0.619752 0.947725 0.219 Uiso 0.5 1 calc R U P A -1
H7H H 0.584687 0.559620 0.943552 0.219 Uiso 0.5 1 calc R U P A -1
H7I H 0.495647 0.514365 0.938818 0.219 Uiso 0.5 1 calc R U P A -1
C301 C 0.989(3) -0.006(3) 0.5158(7) 0.117(5) Uani 0.5 1 d G U P B -1
C302 C 0.913(3) 0.065(3) 0.5083(8) 0.117(5) Uani 0.5 1 d DG U P B -1
H302 H 0.860711 0.080255 0.521964 0.140 Uiso 0.5 1 calc R U P B -1
C303 C 0.913(3) 0.115(3) 0.4809(9) 0.117(5) Uani 0.5 1 d G U P B -1
H303 H 0.861072 0.163631 0.475783 0.140 Uiso 0.5 1 calc R U P B -1
C304 C 0.990(3) 0.093(3) 0.4609(7) 0.117(5) Uani 0.5 1 d G U P B -1
H304 H 0.989701 0.126788 0.442196 0.140 Uiso 0.5 1 calc R U P B -1
C305 C 1.066(3) 0.022(3) 0.4684(7) 0.117(5) Uani 0.5 1 d G U P B -1
H305 H 1.117968 0.006567 0.454790 0.140 Uiso 0.5 1 calc R U P B -1
C306 C 1.066(3) -0.028(3) 0.4959(8) 0.117(5) Uani 0.5 1 d DG U P B -1
H306 H 1.117610 -0.076810 0.500971 0.140 Uiso 0.5 1 calc R U P B -1
C307 C 0.990(4) -0.058(4) 0.5456(7) 0.117(5) Uani 0.5 1 d D U P B -1
H7J H 1.048490 -0.105321 0.547184 0.175 Uiso 0.5 1 calc R U P B -1
H7K H 0.987310 -0.012246 0.559498 0.175 Uiso 0.5 1 calc R U P B -1
H7L H 0.935260 -0.089104 0.549510 0.175 Uiso 0.5 1 calc R U P B -1
C401 C 0.1046(7) 0.4429(6) 0.7440(3) 0.059(2) Uani 1 1 d G U . . .
C402 C 0.0504(7) 0.3766(7) 0.7565(3) 0.059(2) Uani 1 1 d DG U . . .
H402 H -0.015912 0.395789 0.760514 0.071 Uiso 1 1 calc R U . . .
C403 C 0.0933(9) 0.2823(7) 0.7632(3) 0.059(2) Uani 1 1 d G U . . .
H403 H 0.056250 0.236983 0.771717 0.071 Uiso 1 1 calc R U . . .
C404 C 0.1903(9) 0.2543(6) 0.7573(3) 0.059(2) Uani 1 1 d G U . . .
H404 H 0.219605 0.189809 0.761857 0.071 Uiso 1 1 calc R U . . .
C405 C 0.2445(7) 0.3206(8) 0.7448(3) 0.059(2) Uani 1 1 d G U . . .
H405 H 0.310802 0.301439 0.740794 0.071 Uiso 1 1 calc R U . . .
C406 C 0.2016(7) 0.4149(7) 0.7381(3) 0.059(2) Uani 1 1 d DG U . . .
H406 H 0.238642 0.460246 0.729590 0.071 Uiso 1 1 calc R U . . .
C407 C 0.0581(10) 0.5439(7) 0.7361(4) 0.060(2) Uani 1 1 d D U . . .
H7M H 0.106141 0.580823 0.727617 0.089 Uiso 1 1 calc R U . . .
H7N H 0.011359 0.546381 0.722196 0.089 Uiso 1 1 calc R U . . .
H7O H 0.026421 0.570663 0.753430 0.089 Uiso 1 1 calc R U . . .

loop_
_atom_site_aniso_label
_atom_site_aniso_U_11
_atom_site_aniso_U_22
_atom_site_aniso_U_33
_atom_site_aniso_U_23
_atom_site_aniso_U_13
_atom_site_aniso_U_12
U1 0.0203(2) 0.0301(3) 0.0278(2) 0.00244(17) -0.00378(16) -0.00533(17)
U2 0.0323(3) 0.0276(3) 0.0259(2) 0.00086(17) -0.00298(17) -0.0099(2)
S1 0.034(2) 0.055(3) 0.046(2) -0.0071(17) -0.0009(16) -0.0241(19)
S2 0.032(2) 0.071(3) 0.041(2) 0.0025(19) -0.0085(16) -0.018(2)
Si1 0.0197(18) 0.031(2) 0.0280(16) 0.0024(14) -0.0065(13) -0.0025(14)
Si2 0.0204(17) 0.0242(18) 0.0375(19) 0.0023(14) -0.0035(14) -0.0032(14)
Si3 0.030(2) 0.032(2) 0.0326(18) -0.0003(15) 0.0002(15) -0.0086(16)
Si4 0.0203(17) 0.0219(17) 0.0366(18) -0.0016(14) -0.0044(14) -0.0018(14)
Si5 0.037(2) 0.0251(19) 0.0300(18) 0.0025(14) -0.0044(15) -0.0096(16)
Si6 0.0238(18) 0.033(2) 0.0347(19) -0.0009(15) -0.0023(14) -0.0104(15)
Si7 0.0277(19) 0.0245(18) 0.0328(18) -0.0003(14) -0.0046(14) -0.0094(14)
Si8 0.034(2) 0.029(2) 0.0259(16) 0.0015(14) -0.0060(14) -0.0075(16)
K1 0.0278(15) 0.0351(16) 0.0367(15) -0.0004(12) -0.0052(11) -0.0031(12)
K2 0.0362(16) 0.0303(15) 0.0349(14) 0.0000(11) -0.0062(12) -0.0074(13)
O1 0.035(6) 0.033(5) 0.021(4) 0.003(4) -0.013(4) -0.006(4)
O2 0.027(4) 0.055(4) 0.052(4) 0.001(3) -0.002(3) -0.011(3)
O3 0.023(3) 0.035(3) 0.042(3) 0.005(3) -0.004(3) -0.006(3)
O4 0.049(4) 0.048(4) 0.034(3) -0.003(3) -0.006(3) -0.019(3)
O21 0.015(3) 0.039(4) 0.032(4) 0.004(3) -0.014(3) -0.007(3)
O22 0.024(3) 0.036(3) 0.045(3) -0.002(3) -0.001(3) -0.003(3)
O23 0.032(3) 0.042(4) 0.047(4) 0.000(3) -0.010(3) -0.012(3)
O24 0.019(3) 0.031(3) 0.051(4) 0.004(3) -0.009(3) 0.003(3)
O41 0.052(7) 0.049(7) 0.031(5) 0.006(4) 0.009(4) -0.034(6)
O42 0.044(4) 0.051(4) 0.046(4) -0.005(3) -0.003(3) -0.011(3)
O43 0.037(4) 0.052(4) 0.046(4) 0.002(3) -0.006(3) -0.012(3)
O44 0.037(4) 0.037(4) 0.047(4) 0.002(3) 0.000(3) -0.008(3)
O61 0.030(5) 0.038(6) 0.035(5) -0.007(4) 0.006(4) -0.012(4)
O62 0.021(3) 0.034(3) 0.049(3) -0.008(3) 0.002(3) -0.002(3)
O63 0.028(3) 0.033(3) 0.045(3) -0.003(3) -0.003(3) -0.005(3)
O64 0.031(3) 0.035(3) 0.043(3) 0.001(3) -0.002(3) -0.003(3)
O81 0.041(3) 0.047(3) 0.062(3) 0.001(3) -0.011(3) -0.009(3)
O82 0.041(3) 0.047(3) 0.063(3) 0.002(3) -0.009(3) -0.009(3)
O83 0.033(3) 0.045(3) 0.045(3) 0.003(2) 0.000(2) 0.000(2)
O84 0.034(3) 0.044(3) 0.044(3) 0.002(2) 0.000(2) -0.002(2)
O85 0.044(3) 0.043(3) 0.050(3) -0.005(2) -0.004(2) -0.006(3)
O86 0.043(3) 0.043(3) 0.050(3) -0.005(2) -0.004(2) -0.006(3)
O101 0.055(7) 0.030(5) 0.021(4) 0.010(4) 0.000(4) -0.013(5)
O102 0.043(4) 0.039(4) 0.039(3) 0.000(3) -0.007(3) -0.016(3)
O103 0.037(3) 0.024(3) 0.047(3) -0.003(3) -0.007(3) -0.005(3)
O104 0.042(4) 0.038(4) 0.042(3) -0.001(3) -0.001(3) -0.014(3)
O121 0.027(2) 0.025(2) 0.027(2) -0.0036(10) -0.0012(10) -0.0048(10)
O122 0.041(4) 0.037(4) 0.050(4) -0.006(3) 0.003(3) -0.021(3)
O123 0.026(3) 0.040(4) 0.051(4) -0.003(3) -0.001(3) -0.001(3)
O124 0.037(4) 0.038(4) 0.039(3) 0.003(3) -0.001(3) -0.013(3)
O141 0.026(5) 0.019(5) 0.049(5) -0.004(4) 0.000(4) -0.011(4)
O142 0.034(3) 0.035(3) 0.042(3) -0.003(3) 0.001(3) -0.005(3)
O143 0.039(4) 0.030(3) 0.041(3) 0.005(3) -0.011(3) -0.013(3)
O144 0.029(3) 0.029(3) 0.044(3) -0.001(3) -0.004(3) -0.008(3)
O161 0.034(5) 0.032(5) 0.025(4) -0.005(4) -0.007(4) -0.004(4)
O162 0.047(4) 0.044(4) 0.038(3) -0.004(3) -0.007(3) -0.012(3)
O163 0.054(4) 0.025(3) 0.052(4) -0.004(3) 0.002(3) 0.004(3)
O164 0.041(4) 0.023(3) 0.040(3) -0.002(3) 0.000(3) -0.006(3)
O181 0.042(3) 0.044(3) 0.046(3) 0.000(2) -0.008(2) -0.009(2)
O182 0.043(3) 0.044(3) 0.045(3) 0.000(2) -0.008(2) -0.009(3)
O183 0.045(3) 0.030(3) 0.046(3) -0.001(2) -0.001(2) -0.006(2)
O184 0.044(3) 0.030(3) 0.045(3) 0.000(2) -0.002(2) -0.006(2)
O185 0.036(3) 0.044(3) 0.048(3) -0.010(2) -0.004(2) -0.005(2)
O186 0.035(3) 0.043(3) 0.047(3) -0.009(2) -0.004(2) -0.006(2)
N1 0.030(7) 0.042(8) 0.049(7) -0.001(6) -0.002(6) -0.001(6)
N2 0.028(4) 0.032(4) 0.038(4) 0.000(4) -0.001(4) 0.001(4)
N3 0.044(8) 0.044(8) 0.033(6) -0.004(5) 0.001(5) -0.010(6)
N4 0.041(8) 0.042(8) 0.042(7) 0.001(6) -0.001(6) -0.011(6)
C1 0.027(3) 0.056(4) 0.052(4) 0.001(3) -0.001(3) -0.010(3)
C2 0.029(4) 0.056(5) 0.054(4) 0.000(4) -0.001(3) -0.010(4)
C3 0.029(4) 0.058(5) 0.053(4) 0.001(4) -0.002(3) -0.010(4)
C4 0.027(4) 0.057(5) 0.053(4) 0.001(4) 0.000(3) -0.010(4)
C5 0.024(3) 0.036(3) 0.043(3) 0.005(3) -0.004(2) -0.006(3)
C6 0.025(3) 0.036(4) 0.043(4) 0.005(3) -0.004(3) -0.006(3)
C7 0.025(3) 0.036(4) 0.043(4) 0.006(3) -0.004(3) -0.005(3)
C8 0.024(3) 0.036(4) 0.043(4) 0.005(3) -0.004(3) -0.006(3)
C9 0.049(4) 0.049(4) 0.034(3) -0.004(3) -0.006(3) -0.019(3)
C10 0.050(4) 0.050(4) 0.035(4) -0.003(3) -0.007(3) -0.019(4)
C11 0.050(4) 0.050(4) 0.036(4) -0.004(3) -0.006(3) -0.018(4)
C12 0.050(4) 0.049(4) 0.035(4) -0.004(3) -0.006(3) -0.019(4)
C21 0.025(3) 0.037(3) 0.045(3) -0.002(3) -0.001(3) -0.002(3)
C22 0.026(3) 0.036(4) 0.046(4) -0.002(3) 0.000(3) -0.002(3)
C23 0.026(3) 0.038(4) 0.046(4) -0.002(3) -0.001(3) -0.002(3)
C24 0.026(4) 0.038(4) 0.047(4) -0.001(3) -0.001(3) -0.002(3)
C25 0.033(3) 0.042(4) 0.048(4) 0.000(3) -0.010(3) -0.011(3)
C26 0.033(4) 0.042(4) 0.049(4) 0.001(3) -0.011(3) -0.011(3)
C27 0.032(4) 0.042(4) 0.048(4) -0.001(3) -0.010(3) -0.012(3)
C28 0.033(4) 0.042(4) 0.048(4) 0.000(3) -0.009(3) -0.011(3)
C29 0.020(3) 0.032(3) 0.051(4) 0.004(3) -0.009(3) 0.003(2)
C30 0.022(3) 0.033(4) 0.052(4) 0.005(3) -0.008(3) 0.003(3)
C31 0.020(3) 0.032(4) 0.051(4) 0.003(3) -0.010(3) 0.003(3)
C32 0.021(3) 0.032(4) 0.052(4) 0.003(3) -0.008(3) 0.004(3)
C41 0.037(4) 0.052(4) 0.046(4) 0.001(3) -0.006(3) -0.012(3)
C42 0.037(4) 0.052(4) 0.046(4) 0.001(3) -0.006(3) -0.012(4)
C43 0.038(4) 0.052(5) 0.046(4) 0.001(3) -0.007(3) -0.011(4)
C44 0.037(4) 0.052(4) 0.046(4) 0.002(3) -0.005(3) -0.012(4)
C45 0.044(4) 0.051(4) 0.046(4) -0.005(3) -0.003(3) -0.011(3)
C46 0.044(4) 0.052(5) 0.046(4) -0.005(3) -0.003(3) -0.011(4)
C47 0.044(4) 0.052(5) 0.046(4) -0.005(3) -0.003(3) -0.011(4)
C48 0.045(4) 0.051(5) 0.047(4) -0.005(3) -0.003(3) -0.010(4)
C49 0.037(4) 0.037(4) 0.047(4) 0.002(3) 0.000(3) -0.008(3)
C50 0.037(4) 0.038(4) 0.047(4) 0.003(3) 0.000(3) -0.007(3)
C51 0.037(4) 0.037(4) 0.048(4) 0.002(3) -0.001(3) -0.008(3)
C52 0.037(4) 0.038(4) 0.048(4) 0.001(3) 0.000(3) -0.008(3)
C61 0.021(3) 0.035(3) 0.049(3) -0.007(3) 0.002(3) -0.002(3)
C62 0.022(3) 0.036(4) 0.051(4) -0.007(3) 0.003(3) -0.001(3)
C63 0.021(3) 0.035(4) 0.050(4) -0.007(3) 0.002(3) -0.001(3)
C64 0.022(3) 0.036(4) 0.049(4) -0.007(3) 0.001(3) -0.002(3)
C65 0.028(3) 0.033(3) 0.045(3) -0.004(3) -0.003(3) -0.005(3)
C66 0.028(4) 0.034(4) 0.046(4) -0.003(3) -0.003(3) -0.005(3)
C67 0.029(4) 0.034(4) 0.046(4) -0.004(3) -0.004(3) -0.006(3)
C68 0.028(4) 0.033(4) 0.045(4) -0.005(3) -0.003(3) -0.006(3)
C69 0.031(3) 0.035(3) 0.043(3) 0.002(3) -0.002(3) -0.003(3)
C70 0.032(4) 0.036(4) 0.044(4) 0.002(3) -0.002(3) -0.003(3)
C71 0.032(4) 0.036(4) 0.044(4) 0.002(3) -0.001(3) -0.002(3)
C72 0.032(4) 0.036(4) 0.044(4) 0.002(3) -0.002(3) -0.003(3)
C81 0.042(3) 0.048(3) 0.061(4) 0.001(3) -0.012(3) -0.008(3)
C82 0.042(3) 0.047(3) 0.061(3) 0.001(3) -0.012(3) -0.009(3)
C83 0.041(3) 0.047(3) 0.062(3) 0.001(3) -0.011(3) -0.009(3)
C84 0.041(3) 0.047(3) 0.063(3) 0.002(3) -0.010(3) -0.009(3)
C85 0.041(3) 0.048(3) 0.063(3) 0.003(3) -0.008(3) -0.010(3)
C86 0.041(3) 0.048(4) 0.063(4) 0.003(3) -0.008(3) -0.010(3)
C87 0.034(3) 0.045(3) 0.046(3) 0.004(3) 0.000(3) 0.000(3)
C88 0.034(3) 0.045(3) 0.046(3) 0.003(2) 0.000(2) 0.000(2)
C89 0.033(3) 0.045(3) 0.045(3) 0.003(2) 0.000(2) -0.001(2)
C90 0.033(3) 0.044(3) 0.045(3) 0.003(2) 0.000(2) -0.001(2)
C91 0.034(3) 0.044(3) 0.044(3) 0.002(2) 0.000(2) -0.002(2)
C92 0.034(3) 0.045(3) 0.044(3) 0.002(3) 0.000(2) -0.002(3)
C93 0.044(3) 0.043(3) 0.050(3) -0.004(3) -0.004(3) -0.006(3)
C94 0.044(3) 0.043(3) 0.050(3) -0.004(3) -0.004(3) -0.006(3)
C95 0.043(3) 0.043(3) 0.050(3) -0.005(2) -0.004(2) -0.006(3)
C96 0.043(3) 0.043(3) 0.050(3) -0.005(2) -0.004(2) -0.006(3)
C97 0.043(3) 0.043(3) 0.050(3) -0.005(3) -0.004(3) -0.005(3)
C98 0.043(3) 0.044(3) 0.050(3) -0.005(3) -0.004(3) -0.005(3)
C101 0.043(4) 0.039(4) 0.039(3) 0.000(3) -0.007(3) -0.016(3)
C102 0.044(4) 0.039(4) 0.039(4) 0.000(3) -0.006(3) -0.017(3)
C103 0.044(4) 0.040(4) 0.040(4) 0.000(3) -0.007(3) -0.015(3)
C104 0.044(4) 0.040(4) 0.040(4) 0.000(3) -0.006(3) -0.016(3)
C105 0.037(3) 0.025(3) 0.047(3) -0.003(2) -0.007(3) -0.005(3)
C106 0.038(4) 0.026(3) 0.048(4) -0.003(3) -0.007(3) -0.004(3)
C107 0.037(4) 0.025(3) 0.047(4) -0.004(3) -0.007(3) -0.004(3)
C108 0.037(4) 0.026(3) 0.048(4) -0.004(3) -0.008(3) -0.005(3)
C109 0.042(4) 0.039(4) 0.043(3) -0.001(3) -0.001(3) -0.013(3)
C110 0.043(4) 0.039(4) 0.043(4) 0.000(3) 0.000(3) -0.013(3)
C111 0.043(4) 0.038(4) 0.043(4) 0.000(3) -0.001(3) -0.013(3)
C112 0.044(4) 0.039(4) 0.044(4) -0.002(3) 0.000(3) -0.013(3)
C122 0.041(4) 0.037(4) 0.050(4) -0.006(3) 0.003(3) -0.020(3)
C123 0.042(4) 0.037(4) 0.052(4) -0.007(3) 0.004(3) -0.019(3)
C124 0.042(4) 0.036(4) 0.051(4) -0.005(3) 0.003(3) -0.021(3)
C125 0.042(4) 0.037(4) 0.051(4) -0.006(3) 0.003(3) -0.020(3)
C126 0.026(3) 0.040(4) 0.051(4) -0.002(3) -0.001(3) -0.001(3)
C127 0.026(4) 0.040(4) 0.052(4) -0.003(3) 0.000(3) -0.002(3)
C128 0.026(4) 0.041(4) 0.052(4) -0.002(3) -0.002(3) -0.001(3)
C129 0.026(4) 0.040(4) 0.052(4) -0.003(3) -0.001(3) 0.000(3)
C130 0.037(4) 0.038(4) 0.039(3) 0.003(3) -0.001(3) -0.013(3)
C131 0.038(4) 0.039(4) 0.040(4) 0.004(3) 0.000(3) -0.013(3)
C132 0.038(4) 0.039(4) 0.040(4) 0.002(3) -0.002(3) -0.013(3)
C133 0.038(4) 0.039(4) 0.040(4) 0.004(3) -0.002(3) -0.011(3)
C141 0.034(3) 0.035(3) 0.042(3) -0.003(3) 0.001(3) -0.005(3)
C142 0.035(4) 0.036(4) 0.043(4) -0.003(3) 0.001(3) -0.006(3)
C143 0.034(4) 0.036(4) 0.043(4) -0.003(3) 0.001(3) -0.003(3)
C144 0.034(4) 0.035(4) 0.042(4) -0.004(3) 0.001(3) -0.004(3)
C145 0.039(4) 0.030(3) 0.041(3) 0.005(3) -0.011(3) -0.013(3)
C146 0.039(4) 0.030(4) 0.042(4) 0.005(3) -0.010(3) -0.013(3)
C147 0.039(4) 0.030(4) 0.042(4) 0.004(3) -0.011(3) -0.012(3)
C148 0.040(4) 0.031(4) 0.043(4) 0.006(3) -0.012(3) -0.012(3)
C149 0.029(3) 0.029(3) 0.044(3) -0.001(3) -0.004(3) -0.008(2)
C150 0.030(4) 0.029(3) 0.044(4) -0.002(3) -0.004(3) -0.007(3)
C151 0.029(4) 0.029(3) 0.045(4) -0.001(3) -0.004(3) -0.008(3)
C152 0.030(4) 0.029(4) 0.044(4) -0.002(3) -0.005(3) -0.008(3)
C161 0.047(4) 0.044(4) 0.038(3) -0.005(3) -0.007(3) -0.012(3)
C162 0.049(4) 0.045(4) 0.039(4) -0.004(3) -0.007(3) -0.011(4)
C163 0.048(4) 0.045(4) 0.038(4) -0.005(3) -0.006(3) -0.011(4)
C164 0.048(4) 0.045(4) 0.039(4) -0.005(3) -0.006(3) -0.012(4)
C165 0.055(4) 0.026(3) 0.053(4) -0.004(3) 0.002(3) 0.005(3)
C166 0.057(5) 0.028(4) 0.054(4) -0.003(3) 0.001(4) 0.004(3)
C167 0.056(5) 0.027(4) 0.054(4) -0.004(3) 0.002(4) 0.005(3)
C168 0.056(5) 0.026(4) 0.054(4) -0.002(3) 0.004(4) 0.008(3)
C169 0.041(4) 0.024(3) 0.041(3) -0.001(2) 0.000(3) -0.007(3)
C170 0.042(4) 0.025(4) 0.042(4) -0.001(3) 0.001(3) -0.007(3)
C171 0.042(4) 0.025(4) 0.042(4) -0.001(3) 0.001(3) -0.006(3)
C172 0.043(4) 0.025(4) 0.042(4) -0.001(3) 0.001(3) -0.006(3)
C181 0.042(3) 0.044(3) 0.046(3) -0.001(3) -0.007(3) -0.009(3)
C182 0.042(3) 0.044(3) 0.046(3) -0.001(2) -0.007(2) -0.009(3)
C183 0.042(3) 0.044(3) 0.045(3) 0.000(2) -0.008(2) -0.010(2)
C184 0.043(3) 0.044(3) 0.045(3) 0.000(2) -0.008(2) -0.010(2)
C185 0.043(3) 0.044(3) 0.044(3) 0.000(2) -0.008(2) -0.009(3)
C186 0.043(3) 0.044(3) 0.044(3) 0.000(3) -0.008(3) -0.009(3)
C187 0.045(3) 0.030(3) 0.046(3) -0.001(2) 0.000(3) -0.005(3)
C188 0.045(3) 0.030(3) 0.046(3) -0.001(2) 0.000(2) -0.006(2)
C189 0.045(3) 0.030(3) 0.046(3) -0.001(2) -0.001(2) -0.006(2)
C190 0.044(3) 0.030(3) 0.045(3) -0.001(2) -0.002(2) -0.006(2)
C191 0.044(3) 0.031(3) 0.045(3) 0.000(2) -0.002(2) -0.006(2)
C192 0.044(3) 0.031(3) 0.045(3) 0.000(2) -0.002(3) -0.006(3)
C193 0.037(3) 0.045(3) 0.048(3) -0.010(3) -0.004(3) -0.005(3)
C194 0.037(3) 0.045(3) 0.048(3) -0.010(2) -0.004(2) -0.005(2)
C195 0.036(3) 0.044(3) 0.048(3) -0.010(2) -0.004(2) -0.006(2)
C196 0.036(3) 0.044(3) 0.048(3) -0.009(2) -0.004(2) -0.006(2)
C197 0.035(3) 0.043(3) 0.047(3) -0.008(2) -0.003(2) -0.006(2)
C198 0.035(3) 0.043(3) 0.047(3) -0.008(3) -0.003(3) -0.006(3)
C201 0.229(10) 0.148(9) 0.094(10) 0.015(9) -0.052(9) -0.113(9)
C202 0.229(10) 0.148(9) 0.094(10) 0.015(9) -0.052(9) -0.113(9)
C203 0.229(10) 0.148(9) 0.094(10) 0.015(9) -0.052(9) -0.113(9)
C204 0.229(10) 0.148(9) 0.094(10) 0.015(9) -0.052(9) -0.113(9)
C205 0.229(10) 0.148(9) 0.094(10) 0.015(9) -0.052(9) -0.113(9)
C206 0.229(10) 0.148(9) 0.094(10) 0.015(9) -0.052(9) -0.113(9)
C207 0.229(10) 0.148(10) 0.094(10) 0.015(9) -0.052(10) -0.113(9)
C301 0.124(9) 0.151(10) 0.099(9) -0.017(9) -0.020(8) -0.078(8)
C302 0.124(9) 0.152(10) 0.099(9) -0.017(9) -0.020(8) -0.078(8)
C303 0.124(9) 0.151(10) 0.099(9) -0.017(9) -0.020(8) -0.078(8)
C304 0.124(9) 0.151(10) 0.099(9) -0.017(9) -0.020(8) -0.078(8)
C305 0.124(9) 0.151(10) 0.099(9) -0.017(9) -0.020(8) -0.078(8)
C306 0.124(9) 0.151(10) 0.099(9) -0.017(9) -0.020(8) -0.078(8)
C307 0.125(9) 0.151(10) 0.099(9) -0.017(9) -0.019(8) -0.078(9)
C401 0.071(5) 0.056(4) 0.057(4) -0.001(3) -0.018(3) -0.024(4)
C402 0.071(5) 0.055(4) 0.057(4) -0.001(3) -0.018(4) -0.024(4)
C403 0.071(5) 0.056(4) 0.057(4) -0.001(3) -0.018(4) -0.024(4)
C404 0.071(5) 0.056(4) 0.057(4) -0.001(3) -0.018(4) -0.024(4)
C405 0.071(5) 0.056(4) 0.057(4) -0.001(3) -0.018(4) -0.024(4)
C406 0.071(5) 0.056(4) 0.057(4) -0.001(3) -0.018(4) -0.024(4)
C407 0.071(5) 0.056(5) 0.057(4) -0.002(4) -0.019(4) -0.023(4)

loop_
_atom_type_symbol
_atom_type_description
_atom_type_scat_dispersion_real
_atom_type_scat_dispersion_imag
_atom_type_scat_source
C C 0.0181 0.0091 'International Tables Vol C Tables 4.2.6.8 and 6.1.1.4'
H H 0.0000 0.0000 'International Tables Vol C Tables 4.2.6.8 and 6.1.1.4'
K K 0.3868 1.0657 'International Tables Vol C Tables 4.2.6.8 and 6.1.1.4'
N N 0.0311 0.0180 'International Tables Vol C Tables 4.2.6.8 and 6.1.1.4'
O O 0.0492 0.0322 'International Tables Vol C Tables 4.2.6.8 and 6.1.1.4'
S S 0.3331 0.5567 'International Tables Vol C Tables 4.2.6.8 and 6.1.1.4'
Si Si 0.2541 0.3302 'International Tables Vol C Tables 4.2.6.8 and 6.1.1.4'
U U -4.3638 13.4090 'International Tables Vol C Tables 4.2.6.8 and 6.1.1.4'

loop_
_exptl_crystal_face_index_h
_exptl_crystal_face_index_k
_exptl_crystal_face_index_l
_exptl_crystal_face_perp_dist
3 -6 18 0.0720
-2 6 -19 0.0162
5 -3 -23 0.1179
-3 -6 19 0.0676
9 2 0 0.1422
-9 -1 8 0.1092
1 5 27 0.0363
7 5 18 0.0961
-1 7 -14 0.0081
5 3 28 0.0564
1 -6 19 0.0432
-4 -6 -25 0.0544
-1 5 -24 0.0099
-2 -6 -27 0.0540

loop_
_geom_angle_atom_site_label_1
_geom_angle_atom_site_label_2
_geom_angle_atom_site_label_3
_geom_angle
O21 U1 O1 90.8(4)
O21 U1 O61 87.2(4)
O1 U1 O61 112.3(4)
O21 U1 O41 85.8(4)
O1 U1 O41 116.2(4)
O61 U1 O41 131.0(4)
O21 U1 S1 176.4(3)
O1 U1 S1 90.3(3)
O61 U1 S1 95.6(3)
O41 U1 S1 90.6(3)
O121 U2 O141 90.3(4)
O121 U2 O161 88.1(4)
O141 U2 O161 111.3(4)
O121 U2 O101 89.6(4)
O141 U2 O101 109.0(4)
O161 U2 O101 139.7(4)
O121 U2 S2 173.1(3)
O141 U2 S2 96.6(3)
O161 U2 S2 89.2(3)
O101 U2 S2 88.3(3)
O1 Si1 O4 108.0(6)
O1 Si1 O3 113.0(5)
O4 Si1 O3 105.9(6)
O1 Si1 O2 112.8(6)
O4 Si1 O2 110.5(6)
O3 Si1 O2 106.4(6)
O21 Si2 O23 114.6(6)
O21 Si2 O24 105.4(5)
O23 Si2 O24 106.8(6)
O21 Si2 O22 111.3(5)
O23 Si2 O22 105.3(6)
O24 Si2 O22 113.7(6)
O41 Si3 O44 110.6(6)
O41 Si3 O42 104.9(6)
O44 Si3 O42 111.4(6)
O41 Si3 O43 116.5(6)
O44 Si3 O43 105.6(6)
O42 Si3 O43 108.0(6)
O61 Si4 O63 115.2(6)
O61 Si4 O64 112.0(6)
O63 Si4 O64 105.5(6)
O61 Si4 O62 106.5(5)
O63 Si4 O62 104.2(6)
O64 Si4 O62 113.4(6)
O101 Si5 O102 117.3(6)
O101 Si5 O103 103.9(5)
O102 Si5 O103 106.6(6)
O101 Si5 O104 112.1(6)
O102 Si5 O104 105.0(6)
O103 Si5 O104 111.9(6)
O123 Si6 O124 112.3(6)
O123 Si6 O122 107.2(6)
O124 Si6 O122 106.2(6)
O123 Si6 O121 105.4(5)
O124 Si6 O121 112.7(5)
O122 Si6 O121 113.1(6)
O141 Si7 O143 106.6(5)
O141 Si7 O144 115.5(6)
O143 Si7 O144 105.1(6)
O141 Si7 O142 111.9(6)
O143 Si7 O142 112.0(6)
O144 Si7 O142 105.7(6)
O161 Si8 O164 113.5(5)
O161 Si8 O162 106.8(6)
O164 Si8 O162 105.8(6)
O161 Si8 O163 114.2(6)
O164 Si8 O163 105.9(6)
O162 Si8 O163 110.4(7)
O83 K1 O86 96.2(4)
O83 K1 O82 98.9(4)
O86 K1 O82 98.4(4)
O83 K1 O84 59.8(3)
O86 K1 O84 122.9(4)
O82 K1 O84 133.6(4)
O83 K1 O85 132.0(4)
O86 K1 O85 60.0(3)
O82 K1 O85 123.9(4)
O84 K1 O85 96.7(3)
O83 K1 O81 125.3(4)
O86 K1 O81 133.5(4)
O82 K1 O81 59.1(4)
O84 K1 O81 98.0(4)
O85 K1 O81 97.2(4)
O83 K1 N2 60.6(3)
O86 K1 N2 60.5(4)
O82 K1 N2 60.5(4)
O84 K1 N2 120.2(3)
O85 K1 N2 120.1(4)
O81 K1 N2 119.4(4)
O83 K1 N1 119.7(4)
O86 K1 N1 119.6(4)
O82 K1 N1 119.1(4)
O84 K1 N1 60.1(3)
O85 K1 N1 59.9(4)
O81 K1 N1 60.3(4)
N2 K1 N1 179.6(4)
O183 K2 O182 96.4(4)
O183 K2 O186 100.9(3)
O182 K2 O186 96.7(3)
O183 K2 O181 130.5(4)
O182 K2 O181 60.0(3)
O186 K2 O181 123.1(3)
O183 K2 O185 127.4(3)
O182 K2 O185 131.4(4)
O186 K2 O185 59.1(3)
O181 K2 O185 96.4(3)
O183 K2 O184 59.3(3)
O182 K2 O184 124.2(3)
O186 K2 O184 134.5(3)
O181 K2 O184 96.6(3)
O185 K2 O184 98.6(3)
O183 K2 N4 62.0(4)
O182 K2 N4 59.9(4)
O186 K2 N4 60.1(4)
O181 K2 N4 119.6(4)
O185 K2 N4 119.1(4)
O184 K2 N4 121.2(4)
O183 K2 N3 118.6(4)
O182 K2 N3 119.1(4)
O186 K2 N3 120.3(4)
O181 K2 N3 59.4(3)
O185 K2 N3 61.3(3)
O184 K2 N3 59.3(4)
N4 K2 N3 179.0(4)
Si1 O1 U1 163.2(6)
C1 O2 Si1 130.9(11)
C5 O3 Si1 132.2(10)
C9 O4 Si1 132.1(10)
Si2 O21 U1 166.1(5)
C21 O22 Si2 134.1(10)
C25 O23 Si2 132.4(10)
C29 O24 Si2 133.9(10)
Si3 O41 U1 133.4(6)
C45 O42 Si3 128.8(11)
C41 O43 Si3 131.0(11)
C49 O44 Si3 129.3(10)
Si4 O61 U1 178.4(7)
C61 O62 Si4 132.2(10)
C65 O63 Si4 130.9(9)
C69 O64 Si4 134.7(10)
C82 O81 C83 114.7(13)
C82 O81 K1 114.0(10)
C83 O81 K1 112.6(10)
C84 O82 C85 114.0(14)
C84 O82 K1 115.7(10)
C85 O82 K1 116.4(10)
C88 O83 C89 110.9(12)
C88 O83 K1 118.0(9)
C89 O83 K1 121.6(9)
C90 O84 C91 111.3(13)
C90 O84 K1 111.2(9)
C91 O84 K1 116.0(9)
C94 O85 C95 111.1(13)
C94 O85 K1 116.5(10)
C95 O85 K1 112.9(10)
C97 O86 C96 112.0(13)
C97 O86 K1 112.9(10)
C96 O86 K1 113.9(9)
Si5 O101 U2 144.5(6)
C101 O102 Si5 131.9(11)
C105 O103 Si5 128.8(9)
C109 O104 Si5 132.1(10)
Si6 O121 U2 167.7(6)
C122 O122 Si6 133.7(10)
C126 O123 Si6 132.8(10)
C130 O124 Si6 136.2(10)
Si7 O141 U2 178.7(7)
C141 O142 Si7 130.8(10)
C145 O143 Si7 131.8(9)
C149 O144 Si7 131.2(9)
Si8 O161 U2 161.5(6)
C161 O162 Si8 130.6(10)
C165 O163 Si8 130.2(11)
C169 O164 Si8 133.1(10)
C183 O181 C182 111.6(12)
C183 O181 K2 112.6(10)
C182 O181 K2 115.3(9)
C185 O182 C184 108.9(12)
C185 O182 K2 115.1(9)
C184 O182 K2 114.7(9)
C188 O183 C189 113.2(12)
C188 O183 K2 116.0(9)
C189 O183 K2 122.5(9)
C191 O184 C190 111.2(12)
C191 O184 K2 113.6(9)
C190 O184 K2 109.9(8)
C195 O185 C194 112.2(12)
C195 O185 K2 111.5(9)
C194 O185 K2 112.7(9)
C197 O186 C196 112.0(12)
C197 O186 K2 115.5(9)
C196 O186 K2 117.3(9)
C81 N1 C92 112.0(14)
C81 N1 C93 108.3(13)
C92 N1 C93 108.5(13)
C81 N1 K1 109.1(10)
C92 N1 K1 109.1(9)
C93 N1 K1 110.0(9)
C98 N2 C86 111.1(14)
C98 N2 C87 108.7(13)
C86 N2 C87 107.6(13)
C98 N2 K1 110.0(10)
C86 N2 K1 110.7(10)
C87 N2 K1 108.7(9)
C181 N3 C192 111.7(13)
C181 N3 C193 111.0(13)
C192 N3 C193 108.8(13)
C181 N3 K2 109.5(9)
C192 N3 K2 109.8(9)
C193 N3 K2 105.8(9)
C186 N4 C198 111.4(13)
C186 N4 C187 110.2(13)
C198 N4 C187 107.0(13)
C186 N4 K2 110.9(10)
C198 N4 K2 110.5(10)
C187 N4 K2 106.7(9)
O2 C1 C4 115.3(15)
O2 C1 C2 105.8(14)
C4 C1 C2 109.4(15)
O2 C1 C3 109.4(14)
C4 C1 C3 108.8(15)
C2 C1 C3 107.9(15)
C1 C2 H2A 109.5
C1 C2 H2B 109.5
H2A C2 H2B 109.5
C1 C2 H2C 109.5
H2A C2 H2C 109.5
H2B C2 H2C 109.5
C1 C3 H3A 109.5
C1 C3 H3B 109.5
H3A C3 H3B 109.5
C1 C3 H3C 109.5
H3A C3 H3C 109.5
H3B C3 H3C 109.5
C1 C4 H4A 109.5
C1 C4 H4B 109.5
H4A C4 H4B 109.5
C1 C4 H4C 109.5
H4A C4 H4C 109.5
H4B C4 H4C 109.5
O3 C5 C7 108.2(12)
O3 C5 C6 110.8(11)
C7 C5 C6 111.0(14)
O3 C5 C8 103.7(13)
C7 C5 C8 110.8(12)
C6 C5 C8 112.1(12)
C5 C6 H6A 109.5
C5 C6 H6B 109.5
H6A C6 H6B 109.5
C5 C6 H6C 109.5
H6A C6 H6C 109.5
H6B C6 H6C 109.5
C5 C7 H7A 109.5
C5 C7 H7B 109.5
H7A C7 H7B 109.5
C5 C7 H7C 109.5
H7A C7 H7C 109.5
H7B C7 H7C 109.5
C5 C8 H8A 109.5
C5 C8 H8B 109.5
H8A C8 H8B 109.5
C5 C8 H8C 109.5
H8A C8 H8C 109.5
H8B C8 H8C 109.5
O4 C9 C11 108.8(13)
O4 C9 C10 111.0(14)
C11 C9 C10 110.2(14)
O4 C9 C12 105.5(12)
C11 C9 C12 110.0(15)
C10 C9 C12 111.2(14)
C9 C10 H10A 109.5
C9 C10 H10B 109.5
H10A C10 H10B 109.5
C9 C10 H10C 109.5
H10A C10 H10C 109.5
H10B C10 H10C 109.5
C9 C11 H11A 109.5
C9 C11 H11B 109.5
H11A C11 H11B 109.5
C9 C11 H11C 109.5
H11A C11 H11C 109.5
H11B C11 H11C 109.5
C9 C12 H12A 109.5
C9 C12 H12B 109.5
H12A C12 H12B 109.5
C9 C12 H12C 109.5
H12A C12 H12C 109.5
H12B C12 H12C 109.5
O22 C21 C22 114.1(13)
O22 C21 C24 108.4(12)
C22 C21 C24 112.0(13)
O22 C21 C23 103.0(12)
C22 C21 C23 110.7(13)
C24 C21 C23 108.0(13)
C21 C22 H22A 109.5
C21 C22 H22B 109.5
H22A C22 H22B 109.5
C21 C22 H22C 109.5
H22A C22 H22C 109.5
H22B C22 H22C 109.5
C21 C23 H23A 109.5
C21 C23 H23B 109.5
H23A C23 H23B 109.5
C21 C23 H23C 109.5
H23A C23 H23C 109.5
H23B C23 H23C 109.5
C21 C24 H24A 109.5
C21 C24 H24B 109.5
H24A C24 H24B 109.5
C21 C24 H24C 109.5
H24A C24 H24C 109.5
H24B C24 H24C 109.5
O23 C25 C28 105.5(13)
O23 C25 C26 110.8(13)
C28 C25 C26 109.9(14)
O23 C25 C27 109.9(13)
C28 C25 C27 110.1(14)
C26 C25 C27 110.5(14)
C25 C26 H26A 109.5
C25 C26 H26B 109.5
H26A C26 H26B 109.5
C25 C26 H26C 109.5
H26A C26 H26C 109.5
H26B C26 H26C 109.5
C25 C27 H27A 109.5
C25 C27 H27B 109.5
H27A C27 H27B 109.5
C25 C27 H27C 109.5
H27A C27 H27C 109.5
H27B C27 H27C 109.5
C25 C28 H28A 109.5
C25 C28 H28B 109.5
H28A C28 H28B 109.5
C25 C28 H28C 109.5
H28A C28 H28C 109.5
H28B C28 H28C 109.5
O24 C29 C31 105.0(12)
O24 C29 C30 110.5(11)
C31 C29 C30 109.8(13)
O24 C29 C32 110.3(12)
C31 C29 C32 110.9(12)
C30 C29 C32 110.2(13)
C29 C30 H30A 109.5
C29 C30 H30B 109.5
H30A C30 H30B 109.5
C29 C30 H30C 109.5
H30A C30 H30C 109.5
H30B C30 H30C 109.5
C29 C31 H31A 109.5
C29 C31 H31B 109.5
H31A C31 H31B 109.5
C29 C31 H31C 109.5
H31A C31 H31C 109.5
H31B C31 H31C 109.5
C29 C32 H32A 109.5
C29 C32 H32B 109.5
H32A C32 H32B 109.5
C29 C32 H32C 109.5
H32A C32 H32C 109.5
H32B C32 H32C 109.5
O43 C41 C43 104.1(14)
O43 C41 C44 106.9(13)
C43 C41 C44 112.4(16)
O43 C41 C42 109.4(14)
C43 C41 C42 112.3(14)
C44 C41 C42 111.4(15)
C41 C42 H42A 109.5
C41 C42 H42B 109.5
H42A C42 H42B 109.5
C41 C42 H42C 109.5
H42A C42 H42C 109.5
H42B C42 H42C 109.5
C41 C43 H43A 109.5
C41 C43 H43B 109.5
H43A C43 H43B 109.5
C41 C43 H43C 109.5
H43A C43 H43C 109.5
H43B C43 H43C 109.5
C41 C44 H44A 109.5
C41 C44 H44B 109.5
H44A C44 H44B 109.5
C41 C44 H44C 109.5
H44A C44 H44C 109.5
H44B C44 H44C 109.5
O42 C45 C46 108.9(14)
O42 C45 C48 101.9(14)
C46 C45 C48 112.4(15)
O42 C45 C47 111.2(14)
C46 C45 C47 111.9(15)
C48 C45 C47 110.0(14)
C45 C46 H46A 109.5
C45 C46 H46B 109.5
H46A C46 H46B 109.5
C45 C46 H46C 109.5
H46A C46 H46C 109.5
H46B C46 H46C 109.5
C45 C47 H47A 109.5
C45 C47 H47B 109.5
H47A C47 H47B 109.5
C45 C47 H47C 109.5
H47A C47 H47C 109.5
H47B C47 H47C 109.5
C45 C48 H48A 109.5
C45 C48 H48B 109.5
H48A C48 H48B 109.5
C45 C48 H48C 109.5
H48A C48 H48C 109.5
H48B C48 H48C 109.5
O44 C49 C50 106.3(13)
O44 C49 C52 106.6(13)
C50 C49 C52 110.5(13)
O44 C49 C51 112.6(13)
C50 C49 C51 110.5(14)
C52 C49 C51 110.2(14)
C49 C50 H50A 109.5
C49 C50 H50B 109.5
H50A C50 H50B 109.5
C49 C50 H50C 109.5
H50A C50 H50C 109.5
H50B C50 H50C 109.5
C49 C51 H51A 109.5
C49 C51 H51B 109.5
H51A C51 H51B 109.5
C49 C51 H51C 109.5
H51A C51 H51C 109.5
H51B C51 H51C 109.5
C49 C52 H52A 109.5
C49 C52 H52B 109.5
H52A C52 H52B 109.5
C49 C52 H52C 109.5
H52A C52 H52C 109.5
H52B C52 H52C 109.5
O62 C61 C62 108.2(12)
O62 C61 C63 108.2(12)
C62 C61 C63 112.3(13)
O62 C61 C64 110.5(12)
C62 C61 C64 109.2(13)
C63 C61 C64 108.3(13)
C61 C62 H62A 109.5
C61 C62 H62B 109.5
H62A C62 H62B 109.5
C61 C62 H62C 109.5
H62A C62 H62C 109.5
H62B C62 H62C 109.5
C61 C63 H63A 109.5
C61 C63 H63B 109.5
H63A C63 H63B 109.5
C61 C63 H63C 109.5
H63A C63 H63C 109.5
H63B C63 H63C 109.5
C61 C64 H64A 109.5
C61 C64 H64B 109.5
H64A C64 H64B 109.5
C61 C64 H64C 109.5
H64A C64 H64C 109.5
H64B C64 H64C 109.5
O63 C65 C66 105.0(12)
O63 C65 C68 111.1(12)
C66 C65 C68 110.3(13)
O63 C65 C67 108.3(12)
C66 C65 C67 111.5(12)
C68 C65 C67 110.5(12)
C65 C66 H66A 109.5
C65 C66 H66B 109.5
H66A C66 H66B 109.5
C65 C66 H66C 109.5
H66A C66 H66C 109.5
H66B C66 H66C 109.5
C65 C67 H67A 109.5
C65 C67 H67B 109.5
H67A C67 H67B 109.5
C65 C67 H67C 109.5
H67A C67 H67C 109.5
H67B C67 H67C 109.5
C65 C68 H68A 109.5
C65 C68 H68B 109.5
H68A C68 H68B 109.5
C65 C68 H68C 109.5
H68A C68 H68C 109.5
H68B C68 H68C 109.5
O64 C69 C70 105.9(13)
O64 C69 C71 110.2(12)
C70 C69 C71 110.0(13)
O64 C69 C72 110.6(12)
C70 C69 C72 112.5(13)
C71 C69 C72 107.6(13)
C69 C70 H70A 109.5
C69 C70 H70B 109.5
H70A C70 H70B 109.5
C69 C70 H70C 109.5
H70A C70 H70C 109.5
H70B C70 H70C 109.5
C69 C71 H71A 109.5
C69 C71 H71B 109.5
H71A C71 H71B 109.5
C69 C71 H71C 109.5
H71A C71 H71C 109.5
H71B C71 H71C 109.5
C69 C72 H72A 109.5
C69 C72 H72B 109.5
H72A C72 H72B 109.5
C69 C72 H72C 109.5
H72A C72 H72C 109.5
H72B C72 H72C 109.5
C82 C81 N1 114.4(16)
C82 C81 H81A 108.6
N1 C81 H81A 108.6
C82 C81 H81B 108.6
N1 C81 H81B 108.6
H81A C81 H81B 107.6
O81 C82 C81 111.6(15)
O81 C82 H82A 109.3
C81 C82 H82A 109.3
O81 C82 H82B 109.3
C81 C82 H82B 109.3
H82A C82 H82B 108.0
O81 C83 C84 108.8(15)
O81 C83 H83A 109.9
C84 C83 H83A 109.9
O81 C83 H83B 109.9
C84 C83 H83B 109.9
H83A C83 H83B 108.3
O82 C84 C83 112.0(16)
O82 C84 H84A 109.2
C83 C84 H84A 109.2
O82 C84 H84B 109.2
C83 C84 H84B 109.2
H84A C84 H84B 107.9
O82 C85 C86 111.7(16)
O82 C85 H85A 109.3
C86 C85 H85A 109.3
O82 C85 H85B 109.3
C86 C85 H85B 109.3
H85A C85 H85B 107.9
N2 C86 C85 116.0(15)
N2 C86 H86A 108.3
C85 C86 H86A 108.3
N2 C86 H86B 108.3
C85 C86 H86B 108.3
H86A C86 H86B 107.4
N2 C87 C88 112.4(14)
N2 C87 H87A 109.1
C88 C87 H87A 109.1
N2 C87 H87B 109.1
C88 C87 H87B 109.1
H87A C87 H87B 107.9
O83 C88 C87 107.3(13)
O83 C88 H88A 110.2
C87 C88 H88A 110.2
O83 C88 H88B 110.2
C87 C88 H88B 110.2
H88A C88 H88B 108.5
O83 C89 C90 107.8(13)
O83 C89 H89A 110.1
C90 C89 H89A 110.1
O83 C89 H89B 110.1
C90 C89 H89B 110.1
H89A C89 H89B 108.5
O84 C90 C89 112.2(14)
O84 C90 H90A 109.2
C89 C90 H90A 109.2
O84 C90 H90B 109.2
C89 C90 H90B 109.2
H90A C90 H90B 107.9
O84 C91 C92 108.8(14)
O84 C91 H91A 109.9
C92 C91 H91A 109.9
O84 C91 H91B 109.9
C92 C91 H91B 109.9
H91A C91 H91B 108.3
N1 C92 C91 112.8(14)
N1 C92 H92A 109.0
C91 C92 H92A 109.0
N1 C92 H92B 109.0
C91 C92 H92B 109.0
H92A C92 H92B 107.8
N1 C93 C94 112.3(14)
N1 C93 H93A 109.1
C94 C93 H93A 109.1
N1 C93 H93B 109.1
C94 C93 H93B 109.1
H93A C93 H93B 107.9
O85 C94 C93 108.0(14)
O85 C94 H94A 110.1
C93 C94 H94A 110.1
O85 C94 H94B 110.1
C93 C94 H94B 110.1
H94A C94 H94B 108.4
O85 C95 C96 107.4(14)
O85 C95 H95A 110.2
C96 C95 H95A 110.2
O85 C95 H95B 110.2
C96 C95 H95B 110.2
H95A C95 H95B 108.5
O86 C96 C95 108.8(14)
O86 C96 H96A 109.9
C95 C96 H96A 109.9
O86 C96 H96B 109.9
C95 C96 H96B 109.9
H96A C96 H96B 108.3
O86 C97 C98 108.9(14)
O86 C97 H97A 109.9
C98 C97 H97A 109.9
O86 C97 H97B 109.9
C98 C97 H97B 109.9
H97A C97 H97B 108.3
N2 C98 C97 111.9(14)
N2 C98 H98A 109.2
C97 C98 H98A 109.2
N2 C98 H98B 109.2
C97 C98 H98B 109.2
H98A C98 H98B 107.9
O102 C101 C103 105.1(13)
O102 C101 C104 112.2(13)
C103 C101 C104 110.5(13)
O102 C101 C102 107.8(12)
C103 C101 C102 111.7(14)
C104 C101 C102 109.4(13)
C101 C102 H2D 109.5
C101 C102 H2E 109.5
H2D C102 H2E 109.5
C101 C102 H2F 109.5
H2D C102 H2F 109.5
H2E C102 H2F 109.5
C101 C103 H3D 109.5
C101 C103 H3E 109.5
H3D C103 H3E 109.5
C101 C103 H3F 109.5
H3D C103 H3F 109.5
H3E C103 H3F 109.5
C101 C104 H4D 109.5
C101 C104 H4E 109.5
H4D C104 H4E 109.5
C101 C104 H4F 109.5
H4D C104 H4F 109.5
H4E C104 H4F 109.5
O103 C105 C107 113.3(12)
O103 C105 C106 109.8(12)
C107 C105 C106 111.5(13)
O103 C105 C108 103.5(12)
C107 C105 C108 108.5(13)
C106 C105 C108 109.9(13)
C105 C106 H6D 109.5
C105 C106 H6E 109.5
H6D C106 H6E 109.5
C105 C106 H6F 109.5
H6D C106 H6F 109.5
H6E C106 H6F 109.5
C105 C107 H7D 109.5
C105 C107 H7E 109.5
H7D C107 H7E 109.5
C105 C107 H7F 109.5
H7D C107 H7F 109.5
H7E C107 H7F 109.5
C105 C108 H8D 109.5
C105 C108 H8E 109.5
H8D C108 H8E 109.5
C105 C108 H8F 109.5
H8D C108 H8F 109.5
H8E C108 H8F 109.5
O104 C109 C112 107.3(13)
O104 C109 C110 105.4(13)
C112 C109 C110 110.8(14)
O104 C109 C111 110.4(13)
C112 C109 C111 112.2(14)
C110 C109 C111 110.5(13)
C109 C110 H10D 109.5
C109 C110 H10E 109.5
H10D C110 H10E 109.5
C109 C110 H10F 109.5
H10D C110 H10F 109.5
H10E C110 H10F 109.5
C109 C111 H11D 109.5
C109 C111 H11E 109.5
H11D C111 H11E 109.5
C109 C111 H11F 109.5
H11D C111 H11F 109.5
H11E C111 H11F 109.5
C109 C112 H12D 109.5
C109 C112 H12E 109.5
H12D C112 H12E 109.5
C109 C112 H12F 109.5
H12D C112 H12F 109.5
H12E C112 H12F 109.5
O122 C122 C125 112.1(14)
O122 C122 C124 105.2(13)
C125 C122 C124 112.4(14)
O122 C122 C123 109.3(13)
C125 C122 C123 109.4(14)
C124 C122 C123 108.3(14)
C122 C123 H23D 109.5
C122 C123 H23E 109.5
H23D C123 H23E 109.5
C122 C123 H23F 109.5
H23D C123 H23F 109.5
H23E C123 H23F 109.5
C122 C124 H24D 109.5
C122 C124 H24E 109.5
H24D C124 H24E 109.5
C122 C124 H24F 109.5
H24D C124 H24F 109.5
H24E C124 H24F 109.5
C122 C125 H25D 109.5
C122 C125 H25E 109.5
H25D C125 H25E 109.5
C122 C125 H25F 109.5
H25D C125 H25F 109.5
H25E C125 H25F 109.5
O123 C126 C128 108.8(13)
O123 C126 C129 103.6(12)
C128 C126 C129 113.0(14)
O123 C126 C127 112.0(13)
C128 C126 C127 108.5(13)
C129 C126 C127 110.8(14)
C126 C127 H27D 109.5
C126 C127 H27E 109.5
H27D C127 H27E 109.5
C126 C127 H27F 109.5
H27D C127 H27F 109.5
H27E C127 H27F 109.5
C126 C128 H28D 109.5
C126 C128 H28E 109.5
H28D C128 H28E 109.5
C126 C128 H28F 109.5
H28D C128 H28F 109.5
H28E C128 H28F 109.5
C126 C129 H29D 109.5
C126 C129 H29E 109.5
H29D C129 H29E 109.5
C126 C129 H29F 109.5
H29D C129 H29F 109.5
H29E C129 H29F 109.5
O124 C130 C131 111.5(13)
O124 C130 C132 109.0(12)
C131 C130 C132 110.5(13)
O124 C130 C133 102.5(12)
C131 C130 C133 111.8(14)
C132 C130 C133 111.3(14)
C130 C131 H31D 109.5
C130 C131 H31E 109.5
H31D C131 H31E 109.5
C130 C131 H31F 109.5
H31D C131 H31F 109.5
H31E C131 H31F 109.5
C130 C132 H32D 109.5
C130 C132 H32E 109.5
H32D C132 H32E 109.5
C130 C132 H32F 109.5
H32D C132 H32F 109.5
H32E C132 H32F 109.5
C130 C133 H33D 109.5
C130 C133 H33E 109.5
H33D C133 H33E 109.5
C130 C133 H33F 109.5
H33D C133 H33F 109.5
H33E C133 H33F 109.5
O142 C141 C144 104.6(12)
O142 C141 C142 110.9(13)
C144 C141 C142 110.8(13)
O142 C141 C143 110.9(12)
C144 C141 C143 110.4(13)
C142 C141 C143 109.3(13)
C141 C142 H42D 109.5
C141 C142 H42E 109.5
H42D C142 H42E 109.5
C141 C142 H42F 109.5
H42D C142 H42F 109.5
H42E C142 H42F 109.5
C141 C143 H43D 109.5
C141 C143 H43E 109.5
H43D C143 H43E 109.5
C141 C143 H43F 109.5
H43D C143 H43F 109.5
H43E C143 H43F 109.5
C141 C144 H44D 109.5
C141 C144 H44E 109.5
H44D C144 H44E 109.5
C141 C144 H44F 109.5
H44D C144 H44F 109.5
H44E C144 H44F 109.5
O143 C145 C146 108.5(13)
O143 C145 C147 111.3(12)
C146 C145 C147 110.2(13)
O143 C145 C148 105.9(12)
C146 C145 C148 110.3(12)
C147 C145 C148 110.6(13)
C145 C146 H46D 109.5
C145 C146 H46E 109.5
H46D C146 H46E 109.5
C145 C146 H46F 109.5
H46D C146 H46F 109.5
H46E C146 H46F 109.5
C145 C147 H47D 109.5
C145 C147 H47E 109.5
H47D C147 H47E 109.5
C145 C147 H47F 109.5
H47D C147 H47F 109.5
H47E C147 H47F 109.5
C145 C148 H48D 109.5
C145 C148 H48E 109.5
H48D C148 H48E 109.5
C145 C148 H48F 109.5
H48D C148 H48F 109.5
H48E C148 H48F 109.5
O144 C149 C152 111.7(12)
O144 C149 C151 106.7(12)
C152 C149 C151 112.0(13)
O144 C149 C150 108.7(12)
C152 C149 C150 109.5(12)
C151 C149 C150 108.1(12)
C149 C150 H50D 109.5
C149 C150 H50E 109.5
H50D C150 H50E 109.5
C149 C150 H50F 109.5
H50D C150 H50F 109.5
H50E C150 H50F 109.5
C149 C151 H51D 109.5
C149 C151 H51E 109.5
H51D C151 H51E 109.5
C149 C151 H51F 109.5
H51D C151 H51F 109.5
H51E C151 H51F 109.5
C149 C152 H52D 109.5
C149 C152 H52E 109.5
H52D C152 H52E 109.5
C149 C152 H52F 109.5
H52D C152 H52F 109.5
H52E C152 H52F 109.5
O162 C161 C163 113.3(14)
O162 C161 C162 108.6(13)
C163 C161 C162 110.9(14)
O162 C161 C164 103.7(12)
C163 C161 C164 109.7(14)
C162 C161 C164 110.3(14)
C161 C162 H62D 109.5
C161 C162 H62E 109.5
H62D C162 H62E 109.5
C161 C162 H62F 109.5
H62D C162 H62F 109.5
H62E C162 H62F 109.5
C161 C163 H63D 109.5
C161 C163 H63E 109.5
H63D C163 H63E 109.5
C161 C163 H63F 109.5
H63D C163 H63F 109.5
H63E C163 H63F 109.5
C161 C164 H64D 109.5
C161 C164 H64E 109.5
H64D C164 H64E 109.5
C161 C164 H64F 109.5
H64D C164 H64F 109.5
H64E C164 H64F 109.5
O163 C165 C167 108.0(15)
O163 C165 C166 106.8(14)
C167 C165 C166 109.0(15)
O163 C165 C168 110.7(13)
C167 C165 C168 112.6(15)
C166 C165 C168 109.6(16)
C165 C166 H66D 109.5
C165 C166 H66E 109.5
H66D C166 H66E 109.5
C165 C166 H66F 109.5
H66D C166 H66F 109.5
H66E C166 H66F 109.5
C165 C167 H67D 109.5
C165 C167 H67E 109.5
H67D C167 H67E 109.5
C165 C167 H67F 109.5
H67D C167 H67F 109.5
H67E C167 H67F 109.5
C165 C168 H68D 109.5
C165 C168 H68E 109.5
H68D C168 H68E 109.5
C165 C168 H68F 109.5
H68D C168 H68F 109.5
H68E C168 H68F 109.5
O164 C169 C170 110.9(12)
O164 C169 C171 104.5(12)
C170 C169 C171 111.5(13)
O164 C169 C172 107.6(12)
C170 C169 C172 112.4(14)
C171 C169 C172 109.6(12)
C169 C170 H70D 109.5
C169 C170 H70E 109.5
H70D C170 H70E 109.5
C169 C170 H70F 109.5
H70D C170 H70F 109.5
H70E C170 H70F 109.5
C169 C171 H71D 109.5
C169 C171 H71E 109.5
H71D C171 H71E 109.5
C169 C171 H71F 109.5
H71D C171 H71F 109.5
H71E C171 H71F 109.5
C169 C172 H72D 109.5
C169 C172 H72E 109.5
H72D C172 H72E 109.5
C169 C172 H72F 109.5
H72D C172 H72F 109.5
H72E C172 H72F 109.5
N3 C181 C182 115.3(15)
N3 C181 H81C 108.5
C182 C181 H81C 108.5
N3 C181 H81D 108.5
C182 C181 H81D 108.5
H81C C181 H81D 107.5
O181 C182 C181 107.4(13)
O181 C182 H82C 110.2
C181 C182 H82C 110.2
O181 C182 H82D 110.2
C181 C182 H82D 110.2
H82C C182 H82D 108.5
O181 C183 C184 107.1(13)
O181 C183 H83C 110.3
C184 C183 H83C 110.3
O181 C183 H83D 110.3
C184 C183 H83D 110.3
H83C C183 H83D 108.5
O182 C184 C183 104.1(13)
O182 C184 H84C 110.9
C183 C184 H84C 110.9
O182 C184 H84D 110.9
C183 C184 H84D 110.9
H84C C184 H84D 109.0
O182 C185 C186 107.7(14)
O182 C185 H85C 110.2
C186 C185 H85C 110.2
O182 C185 H85D 110.2
C186 C185 H85D 110.2
H85C C185 H85D 108.5
N4 C186 C185 111.7(14)
N4 C186 H86C 109.3
C185 C186 H86C 109.3
N4 C186 H86D 109.3
C185 C186 H86D 109.3
H86C C186 H86D 107.9
N4 C187 C188 109.7(13)
N4 C187 H87C 109.7
C188 C187 H87C 109.7
N4 C187 H87D 109.7
C188 C187 H87D 109.7
H87C C187 H87D 108.2
O183 C188 C187 109.2(13)
O183 C188 H88C 109.8
C187 C188 H88C 109.8
O183 C188 H88D 109.8
C187 C188 H88D 109.8
H88C C188 H88D 108.3
O183 C189 C190 108.2(13)
O183 C189 H89C 110.1
C190 C189 H89C 110.1
O183 C189 H89D 110.1
C190 C189 H89D 110.1
H89C C189 H89D 108.4
O184 C190 C189 110.0(13)
O184 C190 H90C 109.7
C189 C190 H90C 109.7
O184 C190 H90D 109.7
C189 C190 H90D 109.7
H90C C190 H90D 108.2
O184 C191 C192 109.0(13)
O184 C191 H91C 109.9
C192 C191 H91C 109.9
O184 C191 H91D 109.9
C192 C191 H91D 109.9
H91C C191 H91D 108.3
N3 C192 C191 114.5(14)
N3 C192 H92C 108.6
C191 C192 H92C 108.6
N3 C192 H92D 108.6
C191 C192 H92D 108.6
H92C C192 H92D 107.6
C194 C193 N3 114.5(14)
C194 C193 H93C 108.6
N3 C193 H93C 108.6
C194 C193 H93D 108.6
N3 C193 H93D 108.6
H93C C193 H93D 107.6
O185 C194 C193 107.6(14)
O185 C194 H94C 110.2
C193 C194 H94C 110.2
O185 C194 H94D 110.2
C193 C194 H94D 110.2
H94C C194 H94D 108.5
O185 C195 C196 110.8(14)
O185 C195 H95C 109.5
C196 C195 H95C 109.5
O185 C195 H95D 109.5
C196 C195 H95D 109.5
H95C C195 H95D 108.1
O186 C196 C195 107.5(13)
O186 C196 H96C 110.2
C195 C196 H96C 110.2
O186 C196 H96D 110.2
C195 C196 H96D 110.2
H96C C196 H96D 108.5
O186 C197 C198 106.2(13)
O186 C197 H97C 110.5
C198 C197 H97C 110.5
O186 C197 H97D 110.5
C198 C197 H97D 110.5
H97C C197 H97D 108.7
N4 C198 C197 115.8(14)
N4 C198 H98C 108.3
C197 C198 H98C 108.3
N4 C198 H98D 108.3
C197 C198 H98D 108.3
H98C C198 H98D 107.4
C202 C201 C206 120.0
C202 C201 C207 119.7(4)
C206 C201 C207 119.7(4)
C203 C202 C201 120.0
C203 C202 H202 120.0
C201 C202 H202 120.0
C202 C203 C204 120.0
C202 C203 H203 120.0
C204 C203 H203 120.0
C205 C204 C203 120.0
C205 C204 H204 120.0
C203 C204 H204 120.0
C206 C205 C204 120.0
C206 C205 H205 120.0
C204 C205 H205 120.0
C205 C206 C201 120.0
C205 C206 H206 120.0
C201 C206 H206 120.0
C201 C207 H7G 109.5
C201 C207 H7H 109.5
H7G C207 H7H 109.5
C201 C207 H7I 109.5
H7G C207 H7I 109.5
H7H C207 H7I 109.5
C302 C301 C306 120.0
C302 C301 C307 120.0(3)
C306 C301 C307 120.0(3)
C303 C302 C301 120.0
C303 C302 H302 120.0
C301 C302 H302 120.0
C302 C303 C304 120.0
C302 C303 H303 120.0
C304 C303 H303 120.0
C305 C304 C303 120.0
C305 C304 H304 120.0
C303 C304 H304 120.0
C304 C305 C306 120.0
C304 C305 H305 120.0
C306 C305 H305 120.0
C305 C306 C301 120.0
C305 C306 H306 120.0
C301 C306 H306 120.0
C301 C307 H7J 109.5
C301 C307 H7K 109.5
H7J C307 H7K 109.5
C301 C307 H7L 109.5
H7J C307 H7L 109.5
H7K C307 H7L 109.5
C402 C401 C406 120.0
C402 C401 C407 120.0(3)
C406 C401 C407 120.0(3)
C403 C402 C401 120.0
C403 C402 H402 120.0
C401 C402 H402 120.0
C404 C403 C402 120.0
C404 C403 H403 120.0
C402 C403 H403 120.0
C403 C404 C405 120.0
C403 C404 H404 120.0
C405 C404 H404 120.0
C406 C405 C404 120.0
C406 C405 H405 120.0
C404 C405 H405 120.0
C405 C406 C401 120.0
C405 C406 H406 120.0
C401 C406 H406 120.0
C401 C407 H7M 109.5
C401 C407 H7N 109.5
H7M C407 H7N 109.5
C401 C407 H7O 109.5
H7M C407 H7O 109.5
H7N C407 H7O 109.5

loop_
_geom_bond_atom_site_label_1
_geom_bond_atom_site_label_2
_geom_bond_distance
U1 O21 2.110(10)
U1 O1 2.125(8)
U1 O61 2.141(10)
U1 O41 2.175(9)
U1 S1 2.376(5)
U2 O121 2.070(10)
U2 O141 2.124(8)
U2 O161 2.153(9)
U2 O101 2.158(8)
U2 S2 2.396(5)
Si1 O1 1.608(9)
Si1 O4 1.613(11)
Si1 O3 1.625(10)
Si1 O2 1.628(13)
Si2 O21 1.606(11)
Si2 O23 1.628(11)
Si2 O24 1.629(10)
Si2 O22 1.632(11)
Si3 O41 1.624(11)
Si3 O44 1.631(11)
Si3 O42 1.643(12)
Si3 O43 1.657(12)
Si4 O61 1.616(10)
Si4 O63 1.623(11)
Si4 O64 1.627(11)
Si4 O62 1.627(10)
Si5 O101 1.591(9)
Si5 O102 1.627(12)
Si5 O103 1.640(11)
Si5 O104 1.640(11)
Si6 O123 1.629(12)
Si6 O124 1.637(11)
Si6 O122 1.649(10)
Si6 O121 1.649(10)
Si7 O141 1.608(9)
Si7 O143 1.631(10)
Si7 O144 1.637(11)
Si7 O142 1.640(11)
Si8 O161 1.611(9)
Si8 O164 1.620(10)
Si8 O162 1.645(11)
Si8 O163 1.656(12)
K1 O83 2.715(12)
K1 O86 2.827(12)
K1 O82 2.828(12)
K1 O84 2.862(12)
K1 O85 2.868(12)
K1 O81 2.883(12)
K1 N2 2.995(13)
K1 N1 3.030(14)
K2 O183 2.708(12)
K2 O182 2.812(11)
K2 O186 2.828(12)
K2 O181 2.871(12)
K2 O185 2.880(11)
K2 O184 2.896(11)
K2 N4 2.990(14)
K2 N3 3.062(13)
O2 C1 1.430(19)
O3 C5 1.463(18)
O4 C9 1.448(18)
O22 C21 1.431(17)
O23 C25 1.430(18)
O24 C29 1.433(17)
O42 C45 1.47(2)
O43 C41 1.453(19)
O44 C49 1.44(2)
O62 C61 1.432(17)
O63 C65 1.441(18)
O64 C69 1.437(18)
O81 C82 1.41(2)
O81 C83 1.43(2)
O82 C84 1.38(2)
O82 C85 1.40(2)
O83 C88 1.425(19)
O83 C89 1.451(19)
O84 C90 1.40(2)
O84 C91 1.411(19)
O85 C94 1.41(2)
O85 C95 1.42(2)
O86 C97 1.40(2)
O86 C96 1.43(2)
O102 C101 1.444(18)
O103 C105 1.431(17)
O104 C109 1.43(2)
O122 C122 1.420(19)
O123 C126 1.441(18)
O124 C130 1.439(17)
O142 C141 1.417(18)
O143 C145 1.430(17)
O144 C149 1.414(18)
O162 C161 1.429(18)
O163 C165 1.422(19)
O164 C169 1.471(18)
O181 C183 1.427(19)
O181 C182 1.429(19)
O182 C185 1.419(19)
O182 C184 1.47(2)
O183 C188 1.406(19)
O183 C189 1.413(18)
O184 C191 1.405(19)
O184 C190 1.419(19)
O185 C195 1.40(2)
O185 C194 1.445(19)
O186 C197 1.433(19)
O186 C196 1.444(18)
N1 C81 1.47(2)
N1 C92 1.49(2)
N1 C93 1.50(2)
N2 C98 1.44(2)
N2 C86 1.47(2)
N2 C87 1.469(19)
N3 C181 1.42(2)
N3 C192 1.46(2)
N3 C193 1.50(2)
N4 C186 1.45(2)
N4 C198 1.45(2)
N4 C187 1.51(2)
C1 C4 1.48(2)
C1 C2 1.48(3)
C1 C3 1.51(2)
C2 H2A 0.9800
C2 H2B 0.9800
C2 H2C 0.9800
C3 H3A 0.9800
C3 H3B 0.9800
C3 H3C 0.9800
C4 H4A 0.9800
C4 H4B 0.9800
C4 H4C 0.9800
C5 C7 1.50(2)
C5 C6 1.51(2)
C5 C8 1.52(2)
C6 H6A 0.9800
C6 H6B 0.9800
C6 H6C 0.9800
C7 H7A 0.9800
C7 H7B 0.9800
C7 H7C 0.9800
C8 H8A 0.9800
C8 H8B 0.9800
C8 H8C 0.9800
C9 C11 1.52(2)
C9 C10 1.52(2)
C9 C12 1.53(2)
C10 H10A 0.9800
C10 H10B 0.9800
C10 H10C 0.9800
C11 H11A 0.9800
C11 H11B 0.9800
C11 H11C 0.9800
C12 H12A 0.9800
C12 H12B 0.9800
C12 H12C 0.9800
C21 C22 1.46(2)
C21 C24 1.53(2)
C21 C23 1.56(2)
C22 H22A 0.9800
C22 H22B 0.9800
C22 H22C 0.9800
C23 H23A 0.9800
C23 H23B 0.9800
C23 H23C 0.9800
C24 H24A 0.9800
C24 H24B 0.9800
C24 H24C 0.9800
C25 C28 1.51(2)
C25 C26 1.52(2)
C25 C27 1.52(2)
C26 H26A 0.9800
C26 H26B 0.9800
C26 H26C 0.9800
C27 H27A 0.9800
C27 H27B 0.9800
C27 H27C 0.9800
C28 H28A 0.9800
C28 H28B 0.9800
C28 H28C 0.9800
C29 C31 1.51(2)
C29 C30 1.53(2)
C29 C32 1.53(2)
C30 H30A 0.9800
C30 H30B 0.9800
C30 H30C 0.9800
C31 H31A 0.9800
C31 H31B 0.9800
C31 H31C 0.9800
C32 H32A 0.9800
C32 H32B 0.9800
C32 H32C 0.9800
C41 C43 1.47(2)
C41 C44 1.51(2)
C41 C42 1.55(3)
C42 H42A 0.9800
C42 H42B 0.9800
C42 H42C 0.9800
C43 H43A 0.9800
C43 H43B 0.9800
C43 H43C 0.9800
C44 H44A 0.9800
C44 H44B 0.9800
C44 H44C 0.9800
C45 C46 1.49(2)
C45 C48 1.53(2)
C45 C47 1.53(2)
C46 H46A 0.9800
C46 H46B 0.9800
C46 H46C 0.9800
C47 H47A 0.9800
C47 H47B 0.9800
C47 H47C 0.9800
C48 H48A 0.9800
C48 H48B 0.9800
C48 H48C 0.9800
C49 C50 1.51(2)
C49 C52 1.53(2)
C49 C51 1.53(2)
C50 H50A 0.9800
C50 H50B 0.9800
C50 H50C 0.9800
C51 H51A 0.9800
C51 H51B 0.9800
C51 H51C 0.9800
C52 H52A 0.9800
C52 H52B 0.9800
C52 H52C 0.9800
C61 C62 1.46(2)
C61 C63 1.52(2)
C61 C64 1.55(2)
C62 H62A 0.9800
C62 H62B 0.9800
C62 H62C 0.9800
C63 H63A 0.9800
C63 H63B 0.9800
C63 H63C 0.9800
C64 H64A 0.9800
C64 H64B 0.9800
C64 H64C 0.9800
C65 C66 1.53(2)
C65 C68 1.53(2)
C65 C67 1.54(2)
C66 H66A 0.9800
C66 H66B 0.9800
C66 H66C 0.9800
C67 H67A 0.9800
C67 H67B 0.9800
C67 H67C 0.9800
C68 H68A 0.9800
C68 H68B 0.9800
C68 H68C 0.9800
C69 C70 1.49(2)
C69 C71 1.54(2)
C69 C72 1.57(2)
C70 H70A 0.9800
C70 H70B 0.9800
C70 H70C 0.9800
C71 H71A 0.9800
C71 H71B 0.9800
C71 H71C 0.9800
C72 H72A 0.9800
C72 H72B 0.9800
C72 H72C 0.9800
C81 C82 1.47(2)
C81 H81A 0.9900
C81 H81B 0.9900
C82 H82A 0.9900
C82 H82B 0.9900
C83 C84 1.45(2)
C83 H83A 0.9900
C83 H83B 0.9900
C84 H84A 0.9900
C84 H84B 0.9900
C85 C86 1.48(3)
C85 H85A 0.9900
C85 H85B 0.9900
C86 H86A 0.9900
C86 H86B 0.9900
C87 C88 1.51(2)
C87 H87A 0.9900
C87 H87B 0.9900
C88 H88A 0.9900
C88 H88B 0.9900
C89 C90 1.48(2)
C89 H89A 0.9900
C89 H89B 0.9900
C90 H90A 0.9900
C90 H90B 0.9900
C91 C92 1.51(2)
C91 H91A 0.9900
C91 H91B 0.9900
C92 H92A 0.9900
C92 H92B 0.9900
C93 C94 1.54(2)
C93 H93A 0.9900
C93 H93B 0.9900
C94 H94A 0.9900
C94 H94B 0.9900
C95 C96 1.51(2)
C95 H95A 0.9900
C95 H95B 0.9900
C96 H96A 0.9900
C96 H96B 0.9900
C97 C98 1.53(2)
C97 H97A 0.9900
C97 H97B 0.9900
C98 H98A 0.9900
C98 H98B 0.9900
C101 C103 1.49(2)
C101 C104 1.50(2)
C101 C102 1.52(2)
C102 H2D 0.9800
C102 H2E 0.9800
C102 H2F 0.9800
C103 H3D 0.9800
C103 H3E 0.9800
C103 H3F 0.9800
C104 H4D 0.9800
C104 H4E 0.9800
C104 H4F 0.9800
C105 C107 1.52(2)
C105 C106 1.53(2)
C105 C108 1.54(2)
C106 H6D 0.9800
C106 H6E 0.9800
C106 H6F 0.9800
C107 H7D 0.9800
C107 H7E 0.9800
C107 H7F 0.9800
C108 H8D 0.9800
C108 H8E 0.9800
C108 H8F 0.9800
C109 C112 1.49(2)
C109 C110 1.51(2)
C109 C111 1.51(2)
C110 H10D 0.9800
C110 H10E 0.9800
C110 H10F 0.9800
C111 H11D 0.9800
C111 H11E 0.9800
C111 H11F 0.9800
C112 H12D 0.9800
C112 H12E 0.9800
C112 H12F 0.9800
C122 C125 1.49(2)
C122 C124 1.51(2)
C122 C123 1.51(2)
C123 H23D 0.9800
C123 H23E 0.9800
C123 H23F 0.9800
C124 H24D 0.9800
C124 H24E 0.9800
C124 H24F 0.9800
C125 H25D 0.9800
C125 H25E 0.9800
C125 H25F 0.9800
C126 C128 1.51(2)
C126 C129 1.52(2)
C126 C127 1.54(2)
C127 H27D 0.9800
C127 H27E 0.9800
C127 H27F 0.9800
C128 H28D 0.9800
C128 H28E 0.9800
C128 H28F 0.9800
C129 H29D 0.9800
C129 H29E 0.9800
C129 H29F 0.9800
C130 C131 1.49(2)
C130 C132 1.50(2)
C130 C133 1.53(2)
C131 H31D 0.9800
C131 H31E 0.9800
C131 H31F 0.9800
C132 H32D 0.9800
C132 H32E 0.9800
C132 H32F 0.9800
C133 H33D 0.9800
C133 H33E 0.9800
C133 H33F 0.9800
C141 C144 1.52(2)
C141 C142 1.53(2)
C141 C143 1.55(2)
C142 H42D 0.9800
C142 H42E 0.9800
C142 H42F 0.9800
C143 H43D 0.9800
C143 H43E 0.9800
C143 H43F 0.9800
C144 H44D 0.9800
C144 H44E 0.9800
C144 H44F 0.9800
C145 C146 1.52(2)
C145 C147 1.53(2)
C145 C148 1.54(2)
C146 H46D 0.9800
C146 H46E 0.9800
C146 H46F 0.9800
C147 H47D 0.9800
C147 H47E 0.9800
C147 H47F 0.9800
C148 H48D 0.9800
C148 H48E 0.9800
C148 H48F 0.9800
C149 C152 1.521(19)
C149 C151 1.54(2)
C149 C150 1.55(2)
C150 H50D 0.9800
C150 H50E 0.9800
C150 H50F 0.9800
C151 H51D 0.9800
C151 H51E 0.9800
C151 H51F 0.9800
C152 H52D 0.9800
C152 H52E 0.9800
C152 H52F 0.9800
C161 C163 1.49(2)
C161 C162 1.51(2)
C161 C164 1.54(2)
C162 H62D 0.9800
C162 H62E 0.9800
C162 H62F 0.9800
C163 H63D 0.9800
C163 H63E 0.9800
C163 H63F 0.9800
C164 H64D 0.9800
C164 H64E 0.9800
C164 H64F 0.9800
C165 C167 1.49(2)
C165 C166 1.51(2)
C165 C168 1.54(2)
C166 H66D 0.9800
C166 H66E 0.9800
C166 H66F 0.9800
C167 H67D 0.9800
C167 H67E 0.9800
C167 H67F 0.9800
C168 H68D 0.9800
C168 H68E 0.9800
C168 H68F 0.9800
C169 C170 1.49(2)
C169 C171 1.52(2)
C169 C172 1.52(2)
C170 H70D 0.9800
C170 H70E 0.9800
C170 H70F 0.9800
C171 H71D 0.9800
C171 H71E 0.9800
C171 H71F 0.9800
C172 H72D 0.9800
C172 H72E 0.9800
C172 H72F 0.9800
C181 C182 1.52(2)
C181 H81C 0.9900
C181 H81D 0.9900
C182 H82C 0.9900
C182 H82D 0.9900
C183 C184 1.54(2)
C183 H83C 0.9900
C183 H83D 0.9900
C184 H84C 0.9900
C184 H84D 0.9900
C185 C186 1.52(2)
C185 H85C 0.9900
C185 H85D 0.9900
C186 H86C 0.9900
C186 H86D 0.9900
C187 C188 1.52(2)
C187 H87C 0.9900
C187 H87D 0.9900
C188 H88C 0.9900
C188 H88D 0.9900
C189 C190 1.49(2)
C189 H89C 0.9900
C189 H89D 0.9900
C190 H90C 0.9900
C190 H90D 0.9900
C191 C192 1.50(2)
C191 H91C 0.9900
C191 H91D 0.9900
C192 H92C 0.9900
C192 H92D 0.9900
C193 C194 1.50(2)
C193 H93C 0.9900
C193 H93D 0.9900
C194 H94C 0.9900
C194 H94D 0.9900
C195 C196 1.47(2)
C195 H95C 0.9900
C195 H95D 0.9900
C196 H96C 0.9900
C196 H96D 0.9900
C197 C198 1.52(2)
C197 H97C 0.9900
C197 H97D 0.9900
C198 H98C 0.9900
C198 H98D 0.9900
C201 C202 1.3900
C201 C206 1.3900
C201 C207 1.500(6)
C202 C203 1.3900
C202 H202 0.9500
C203 C204 1.3900
C203 H203 0.9500
C204 C205 1.3900
C204 H204 0.9500
C205 C206 1.3900
C205 H205 0.9500
C206 H206 0.9500
C207 H7G 0.9800
C207 H7H 0.9800
C207 H7I 0.9800
C301 C302 1.3900
C301 C306 1.3900
C301 C307 1.495(4)
C302 C303 1.3900
C302 H302 0.9500
C303 C304 1.3900
C303 H303 0.9500
C304 C305 1.3900
C304 H304 0.9500
C305 C306 1.3900
C305 H305 0.9500
C306 H306 0.9500
C307 H7J 0.9800
C307 H7K 0.9800
C307 H7L 0.9800
C401 C402 1.3900
C401 C406 1.3900
C401 C407 1.495(4)
C402 C403 1.3900
C402 H402 0.9500
C403 C404 1.3900
C403 H403 0.9500
C404 C405 1.3900
C404 H404 0.9500
C405 C406 1.3900
C405 H405 0.9500
C406 H406 0.9500
C407 H7M 0.9800
C407 H7N 0.9800
C407 H7O 0.9800

loop_
_geom_torsion_atom_site_label_1
_geom_torsion_atom_site_label_2
_geom_torsion_atom_site_label_3
_geom_torsion_atom_site_label_4
_geom_torsion
O4 Si1 O1 U1 170(2)
O3 Si1 O1 U1 -73(2)
O2 Si1 O1 U1 47(2)
O1 Si1 O2 C1 61.7(16)
O4 Si1 O2 C1 -59.3(16)
O3 Si1 O2 C1 -173.9(14)
O1 Si1 O3 C5 68.1(13)
O4 Si1 O3 C5 -173.9(12)
O2 Si1 O3 C5 -56.2(13)
O1 Si1 O4 C9 150.3(14)
O3 Si1 O4 C9 29.0(16)
O2 Si1 O4 C9 -85.8(16)
O23 Si2 O21 U1 18(3)
O24 Si2 O21 U1 135(2)
O22 Si2 O21 U1 -101(2)
O21 Si2 O22 C21 -39.8(14)
O23 Si2 O22 C21 -164.5(13)
O24 Si2 O22 C21 79.0(14)
O21 Si2 O23 C25 -69.2(15)
O24 Si2 O23 C25 174.5(14)
O22 Si2 O23 C25 53.4(15)
O21 Si2 O24 C29 -166.6(12)
O23 Si2 O24 C29 -44.4(14)
O22 Si2 O24 C29 71.3(14)
O44 Si3 O41 U1 153.4(8)
O42 Si3 O41 U1 33.2(11)
O43 Si3 O41 U1 -86.0(10)
O41 Si3 O42 C45 -164.8(13)
O44 Si3 O42 C45 75.6(15)
O43 Si3 O42 C45 -39.9(15)
O41 Si3 O43 C41 -75.4(14)
O44 Si3 O43 C41 47.8(14)
O42 Si3 O43 C41 167.0(13)
O41 Si3 O44 C49 -43.8(15)
O42 Si3 O44 C49 72.4(14)
O43 Si3 O44 C49 -170.7(13)
O61 Si4 O62 C61 -161.7(12)
O63 Si4 O62 C61 -39.6(14)
O64 Si4 O62 C61 74.6(14)
O61 Si4 O63 C65 -75.5(13)
O64 Si4 O63 C65 48.6(13)
O62 Si4 O63 C65 168.2(12)
O61 Si4 O64 C69 -47.6(15)
O63 Si4 O64 C69 -173.7(13)
O62 Si4 O64 C69 72.9(14)
O102 Si5 O101 U2 82.6(12)
O103 Si5 O101 U2 -34.7(13)
O104 Si5 O101 U2 -155.8(10)
O101 Si5 O102 C101 61.3(14)
O103 Si5 O102 C101 177.2(12)
O104 Si5 O102 C101 -63.9(13)
O101 Si5 O103 C105 163.1(12)
O102 Si5 O103 C105 38.5(14)
O104 Si5 O103 C105 -75.7(13)
O101 Si5 O104 C109 37.6(15)
O102 Si5 O104 C109 166.0(13)
O103 Si5 O104 C109 -78.8(14)
O123 Si6 O121 U2 137(3)
O124 Si6 O121 U2 -100(3)
O122 Si6 O121 U2 21(3)
O123 Si6 O122 C122 177.2(15)
O124 Si6 O122 C122 57.0(17)
O121 Si6 O122 C122 -67.1(16)
O124 Si6 O123 C126 69.7(15)
O122 Si6 O123 C126 -46.5(15)
O121 Si6 O123 C126 -167.2(13)
O123 Si6 O124 C130 81.3(16)
O122 Si6 O124 C130 -161.9(14)
O121 Si6 O124 C130 -37.6(16)
O141 Si7 O142 C141 -44.6(14)
O143 Si7 O142 C141 75.0(14)
O144 Si7 O142 C141 -171.1(12)
O141 Si7 O143 C145 -167.3(13)
O144 Si7 O143 C145 -44.2(15)
O142 Si7 O143 C145 70.0(15)
O141 Si7 O144 C149 -75.1(13)
O143 Si7 O144 C149 167.7(12)
O142 Si7 O144 C149 49.2(13)
O164 Si8 O161 U2 -65(2)
O162 Si8 O161 U2 178.8(18)
O163 Si8 O161 U2 56(2)
O161 Si8 O162 C161 155.9(13)
O164 Si8 O162 C161 34.7(15)
O163 Si8 O162 C161 -79.5(15)
O161 Si8 O163 C165 57.5(16)
O164 Si8 O163 C165 -176.9(14)
O162 Si8 O163 C165 -62.8(16)
O161 Si8 O164 C169 70.0(14)
O162 Si8 O164 C169 -173.3(12)
O163 Si8 O164 C169 -56.1(14)
Si1 O2 C1 C4 -16(2)
Si1 O2 C1 C2 -137.3(13)
Si1 O2 C1 C3 106.7(16)
Si1 O3 C5 C7 83.9(15)
Si1 O3 C5 C6 -38.0(18)
Si1 O3 C5 C8 -158.4(10)
Si1 O4 C9 C11 -77.5(18)
Si1 O4 C9 C10 44(2)
Si1 O4 C9 C12 164.6(12)
Si2 O22 C21 C22 55.6(19)
Si2 O22 C21 C24 -70.0(17)
Si2 O22 C21 C23 175.7(10)
Si2 O23 C25 C28 166.6(11)
Si2 O23 C25 C26 48(2)
Si2 O23 C25 C27 -74.8(18)
Si2 O24 C29 C31 -170.6(10)
Si2 O24 C29 C30 71.0(18)
Si2 O24 C29 C32 -51.1(17)
Si3 O43 C41 C43 153.9(12)
Si3 O43 C41 C44 -87.0(17)
Si3 O43 C41 C42 33.7(19)
Si3 O42 C45 C46 87.5(16)
Si3 O42 C45 C48 -153.5(12)
Si3 O42 C45 C47 -36(2)
Si3 O44 C49 C50 -156.2(11)
Si3 O44 C49 C52 85.9(15)
Si3 O44 C49 C51 -35(2)
Si4 O62 C61 C62 -158.6(11)
Si4 O62 C61 C63 79.5(16)
Si4 O62 C61 C64 -39.0(18)
Si4 O63 C65 C66 157.4(10)
Si4 O63 C65 C68 38.1(17)
Si4 O63 C65 C67 -83.3(14)
Si4 O64 C69 C70 169.4(11)
Si4 O64 C69 C71 50.5(18)
Si4 O64 C69 C72 -68.4(17)
C92 N1 C81 C82 -161.4(15)
C93 N1 C81 C82 79.1(18)
K1 N1 C81 C82 -40.6(17)
C83 O81 C82 C81 174.5(16)
K1 O81 C82 C81 -53.6(18)
N1 C81 C82 O81 66(2)
C82 O81 C83 C84 -177.3(16)
K1 O81 C83 C84 50.2(17)
C85 O82 C84 C83 -174.9(16)
K1 O82 C84 C83 46.3(19)
O81 C83 C84 O82 -66(2)
C84 O82 C85 C86 170.4(16)
K1 O82 C85 C86 -51.0(18)
C98 N2 C86 C85 -156.2(15)
C87 N2 C86 C85 85.0(18)
K1 N2 C86 C85 -33.6(18)
O82 C85 C86 N2 58(2)
C98 N2 C87 C88 78.7(17)
C86 N2 C87 C88 -160.9(14)
K1 N2 C87 C88 -41.0(16)
C89 O83 C88 C87 156.3(14)
K1 O83 C88 C87 -56.6(16)
N2 C87 C88 O83 65.3(18)
C88 O83 C89 C90 -179.6(14)
K1 O83 C89 C90 34.7(17)
C91 O84 C90 C89 -175.7(14)
K1 O84 C90 C89 53.4(15)
O83 C89 C90 O84 -58.5(18)
C90 O84 C91 C92 176.8(13)
K1 O84 C91 C92 -54.8(15)
C81 N1 C92 C91 77.6(18)
C93 N1 C92 C91 -162.9(14)
K1 N1 C92 C91 -43.2(16)
O84 C91 C92 N1 67.4(18)
C81 N1 C93 C94 -161.5(14)
C92 N1 C93 C94 76.8(17)
K1 N1 C93 C94 -42.4(16)
C95 O85 C94 C93 173.4(14)
K1 O85 C94 C93 -55.5(15)
N1 C93 C94 O85 66.6(18)
C94 O85 C95 C96 -174.7(14)
K1 O85 C95 C96 52.2(15)
C97 O86 C96 C95 -179.5(14)
K1 O86 C96 C95 50.9(15)
O85 C95 C96 O86 -69.9(17)
C96 O86 C97 C98 170.3(14)
K1 O86 C97 C98 -59.6(15)
C86 N2 C98 C97 83.2(17)
C87 N2 C98 C97 -158.6(13)
K1 N2 C98 C97 -39.7(16)
O86 C97 C98 N2 69.0(18)
Si5 O102 C101 C103 154.9(11)
Si5 O102 C101 C104 34.7(18)
Si5 O102 C101 C102 -85.7(16)
Si5 O103 C105 C107 40.6(18)
Si5 O103 C105 C106 -84.7(15)
Si5 O103 C105 C108 157.9(10)
Si5 O104 C109 C112 -82.7(16)
Si5 O104 C109 C110 159.2(11)
Si5 O104 C109 C111 39.8(18)
Si6 O122 C122 C125 -65(2)
Si6 O122 C122 C124 172.1(12)
Si6 O122 C122 C123 56(2)
Si6 O123 C126 C128 -53.8(19)
Si6 O123 C126 C129 -174.3(11)
Si6 O123 C126 C127 66.2(18)
Si6 O124 C130 C131 52(2)
Si6 O124 C130 C132 -69.9(19)
Si6 O124 C130 C133 172.2(12)
Si7 O142 C141 C144 -163.9(10)
Si7 O142 C141 C142 76.7(16)
Si7 O142 C141 C143 -44.9(18)
Si7 O143 C145 C146 82.6(16)
Si7 O143 C145 C147 -39(2)
Si7 O143 C145 C148 -159.0(11)
Si7 O144 C149 C152 34.2(18)
Si7 O144 C149 C151 156.9(10)
Si7 O144 C149 C150 -86.8(14)
Si8 O162 C161 C163 39(2)
Si8 O162 C161 C162 -85.3(17)
Si8 O162 C161 C164 157.4(12)
Si8 O163 C165 C167 -135.8(14)
Si8 O163 C165 C166 107.1(16)
Si8 O163 C165 C168 -12(2)
Si8 O164 C169 C170 -41.8(18)
Si8 O164 C169 C171 -162.1(10)
Si8 O164 C169 C172 81.5(15)
C192 N3 C181 C182 -81.1(17)
C193 N3 C181 C182 157.2(14)
K2 N3 C181 C182 40.8(16)
C183 O181 C182 C181 -173.9(14)
K2 O181 C182 C181 56.1(15)
N3 C181 C182 O181 -66.9(18)
C182 O181 C183 C184 174.4(14)
K2 O181 C183 C184 -54.2(15)
C185 O182 C184 C183 175.0(12)
K2 O182 C184 C183 -54.3(13)
O181 C183 C184 O182 72.1(16)
C184 O182 C185 C186 -171.7(13)
K2 O182 C185 C186 57.9(14)
C198 N4 C186 C185 -82.4(17)
C187 N4 C186 C185 159.0(13)
K2 N4 C186 C185 41.1(15)
O182 C185 C186 N4 -67.2(17)
C186 N4 C187 C188 -76.6(16)
C198 N4 C187 C188 162.2(13)
K2 N4 C187 C188 43.8(14)
C189 O183 C188 C187 -152.9(14)
K2 O183 C188 C187 58.0(15)
N4 C187 C188 O183 -69.8(17)
C188 O183 C189 C190 175.8(13)
K2 O183 C189 C190 -37.4(17)
C191 O184 C190 C189 178.8(12)
K2 O184 C190 C189 -54.6(13)
O183 C189 C190 O184 61.3(17)
C190 O184 C191 C192 -176.3(12)
K2 O184 C191 C192 59.1(14)
C181 N3 C192 C191 159.0(14)
C193 N3 C192 C191 -78.1(17)
K2 N3 C192 C191 37.3(16)
O184 C191 C192 N3 -66.9(18)
C181 N3 C193 C194 -73.9(17)
C192 N3 C193 C194 162.7(14)
K2 N3 C193 C194 44.8(15)
C195 O185 C194 C193 -175.1(13)
K2 O185 C194 C193 58.0(14)
N3 C193 C194 O185 -72.9(17)
C194 O185 C195 C196 176.4(13)
K2 O185 C195 C196 -56.0(14)
C197 O186 C196 C195 -179.3(14)
K2 O186 C196 C195 -42.4(16)
O185 C195 C196 O186 66.3(17)
C196 O186 C197 C198 -164.7(13)
K2 O186 C197 C198 57.6(14)
C186 N4 C198 C197 160.0(14)
C187 N4 C198 C197 -79.5(16)
K2 N4 C198 C197 36.3(16)
O186 C197 C198 N4 -63.5(18)
C206 C201 C202 C203 0.0
C207 C201 C202 C203 -171(5)
C201 C202 C203 C204 0.0
C202 C203 C204 C205 0.0
C203 C204 C205 C206 0.0
C204 C205 C206 C201 0.0
C202 C201 C206 C205 0.0
C207 C201 C206 C205 171(5)
C306 C301 C302 C303 0.0
C307 C301 C302 C303 178(4)
C301 C302 C303 C304 0.0
C302 C303 C304 C305 0.0
C303 C304 C305 C306 0.0
C304 C305 C306 C301 0.0
C302 C301 C306 C305 0.0
C307 C301 C306 C305 -178(4)
C406 C401 C402 C403 0.0
C407 C401 C402 C403 178.4(13)
C401 C402 C403 C404 0.0
C402 C403 C404 C405 0.0
C403 C404 C405 C406 0.0
C404 C405 C406 C401 0.0
C402 C401 C406 C405 0.0
C407 C401 C406 C405 -178.4(13)
